data_1568861
loop_
_publ_author_name
'Mai, Jonathan'
'R&#xf6;sch, Bastian'
'Patel, Neha'
'Langer, Jens'
'Harder, Sjoerd'

_publ_section_title
;
 On the existence of low-valent magnesium-calcium complexes.
;
_journal_issue 18
_journal_name_full 'Chemical science'
_journal_page_first 4724
_journal_page_last 4734
_journal_paper_doi 10.1039/d3sc00909b
_journal_volume 14
_journal_year 2023
_chemical_formula_moiety 'C90 H134 Ca Mg N4'
_chemical_formula_sum 'C90 H134 Ca Mg N4'
_chemical_formula_weight 1336.39
_space_group_crystal_system monoclinic
_space_group_IT_number 14
_space_group_name_Hall '-P 2yn'
_space_group_name_H-M_alt 'P 1 21/n 1'
_atom_sites_solution_hydrogens mixed
_atom_sites_solution_primary dual
_audit_creation_date 2022-11-11
_audit_creation_method
;
Olex2 1.5
(compiled 2022.04.07 svn.rca3783a0 for OlexSys, GUI svn.r6498)
;
_audit_update_record
;
2023-02-08 deposited with the CCDC.	2023-04-13 downloaded from the CCDC.
;
_cell_angle_alpha 90
_cell_angle_beta 93.1984(12)
_cell_angle_gamma 90
_cell_formula_units_Z 4
_cell_length_a 12.38232(18)
_cell_length_b 28.8484(3)
_cell_length_c 21.8547(2)
_cell_measurement_reflns_used 15926
_cell_measurement_temperature 100.0(2)
_cell_measurement_theta_max 72.3570
_cell_measurement_theta_min 3.6470
_cell_volume 7794.56(16)
_computing_cell_refinement 'CrysAlisPro 1.171.40.67a (Rigaku OD, 2019)'
_computing_data_collection 'CrysAlisPro 1.171.40.67a (Rigaku OD, 2019)'
_computing_data_reduction 'CrysAlisPro 1.171.40.67a (Rigaku OD, 2019)'
_computing_molecular_graphics 'Olex2 1.5 (Dolomanov et al., 2009)'
_computing_publication_material 'Olex2 1.5 (Dolomanov et al., 2009)'
_computing_structure_refinement 'SHELXL 2016/6 (Sheldrick, 2015)'
_computing_structure_solution 'SHELXT  (Sheldrick, 2015)'
_diffrn_ambient_environment N~2~
_diffrn_ambient_temperature 100.0(2)
_diffrn_detector 'CCD plate'
_diffrn_detector_area_resol_mean 5.2903
_diffrn_detector_type AtlasS2
_diffrn_measured_fraction_theta_full 0.998
_diffrn_measured_fraction_theta_max 0.974
_diffrn_measurement_details
;
List of Runs (angles in degrees, time in seconds):

  # Type    Start    End  Width  t~exp~   \w     \q     \k     \f   Frames
#--------------------------------------------------------------------------
  1  \w   -116.00 -17.00   1.00   10.00    --  -41.48 -38.00-150.00   99
  2  \w     27.00  98.00   1.00   10.00    --   41.48-125.00 150.00   71
  3  \w     27.00  98.00   1.00   10.00    --   41.48-125.00 -90.00   71
  4  \w     31.00 130.00   1.00   40.00    --  104.33 -45.00-120.00   99
  5  \w     75.00 177.00   1.00   40.00    --  104.33  61.00 150.00  102
  6  \w     32.00 133.00   1.00   40.00    --  104.33 -61.00   0.00  101
  7  \w    103.00 178.00   1.00   40.00    --  104.33  77.00-120.00   75
  8  \w     22.00 106.00   1.00   40.00    --  104.33 -94.00-150.00   84
  9  \w   -114.00 -13.00   1.00   10.00    --  -41.48 -57.00 120.00  101
 10  \w   -115.00 -11.00   1.00   10.00    --  -41.48 -69.00  40.00  104
 11  \w     52.00 115.00   1.00   40.00    --  104.33  15.00  30.00   63
;
_diffrn_measurement_device 'four-circle diffractometer'
_diffrn_measurement_device_type 'SuperNova, Dual, Cu at home/near, AtlasS2'
_diffrn_measurement_method '\w scans'
_diffrn_orient_matrix_type 'CrysAlisPro convention (1999,Acta A55,543-557)'
_diffrn_orient_matrix_UB_11 -0.1214051000
_diffrn_orient_matrix_UB_12 0.0121149000
_diffrn_orient_matrix_UB_13 -0.0052695000
_diffrn_orient_matrix_UB_21 -0.0235871000
_diffrn_orient_matrix_UB_22 -0.0401339000
_diffrn_orient_matrix_UB_23 0.0436523000
_diffrn_orient_matrix_UB_31 0.0158818000
_diffrn_orient_matrix_UB_32 0.0330153000
_diffrn_orient_matrix_UB_33 0.0552451000
_diffrn_radiation_monochromator mirror
_diffrn_radiation_probe x-ray
_diffrn_radiation_type 'Cu K\a'
_diffrn_radiation_wavelength 1.54184
_diffrn_reflns_av_R_equivalents 0.0269
_diffrn_reflns_av_unetI/netI 0.0284
_diffrn_reflns_Laue_measured_fraction_full 0.998
_diffrn_reflns_Laue_measured_fraction_max 0.974
_diffrn_reflns_limit_h_max 15
_diffrn_reflns_limit_h_min -14
_diffrn_reflns_limit_k_max 35
_diffrn_reflns_limit_k_min -33
_diffrn_reflns_limit_l_max 26
_diffrn_reflns_limit_l_min -25
_diffrn_reflns_number 44605
_diffrn_reflns_point_group_measured_fraction_full 0.998
_diffrn_reflns_point_group_measured_fraction_max 0.974
_diffrn_reflns_theta_full 67.684
_diffrn_reflns_theta_max 72.764
_diffrn_reflns_theta_min 3.064
_diffrn_source 'micro-focus sealed X-ray tube'
_diffrn_source_type 'SuperNova (Cu) X-ray Source'
_exptl_absorpt_coefficient_mu 1.118
_exptl_absorpt_correction_T_max 1.000
_exptl_absorpt_correction_T_min 0.776
_exptl_absorpt_correction_type gaussian
_exptl_absorpt_process_details
;
CrysAlisPro 1.171.40.67a (Rigaku Oxford Diffraction, 2019)
Numerical absorption correction based on gaussian integration over
			a multifaceted crystal model
Empirical absorption correction using spherical harmonics,
 implemented in SCALE3 ABSPACK scaling algorithm.
;
_exptl_crystal_colour 'clear orangish brown'
_exptl_crystal_colour_lustre clear
_exptl_crystal_colour_modifier orangish
_exptl_crystal_colour_primary brown
_exptl_crystal_density_diffrn 1.139
_exptl_crystal_description plank
_exptl_crystal_F_000 2936
_exptl_crystal_size_max 0.181
_exptl_crystal_size_mid 0.081
_exptl_crystal_size_min 0.058
_refine_diff_density_max 0.253
_refine_diff_density_min -0.317
_refine_diff_density_rms 0.038
_refine_ls_extinction_coef 0.00013(2)
_refine_ls_extinction_expression Fc^*^=kFc[1+0.001xFc^2^\l^3^/sin(2\q)]^-1/4^
_refine_ls_extinction_method 'SHELXL-2016/6 (Sheldrick 2016)'
_refine_ls_goodness_of_fit_ref 1.018
_refine_ls_hydrogen_treatment mixed
_refine_ls_matrix_type full
_refine_ls_number_parameters 954
_refine_ls_number_reflns 15115
_refine_ls_number_restraints 331
_refine_ls_restrained_S_all 1.012
_refine_ls_R_factor_all 0.0440
_refine_ls_R_factor_gt 0.0362
_refine_ls_shift/su_max 0.001
_refine_ls_shift/su_mean 0.000
_refine_ls_structure_factor_coef Fsqd
_refine_ls_weighting_details 'w=1/[\s^2^(Fo^2^)+(0.0425P)^2^+2.8654P] where P=(Fo^2^+2Fc^2^)/3'
_refine_ls_weighting_scheme calc
_refine_ls_wR_factor_gt 0.0879
_refine_ls_wR_factor_ref 0.0928
_reflns_Friedel_coverage 0.000
_reflns_number_gt 13059
_reflns_number_total 15115
_reflns_threshold_expression 'I > 2\s(I)'
_cod_data_source_file d3sc00909b2.cif
_cod_data_source_block hasj201117b
_cod_depositor_comments 'Adding full bibliography for 1568860--1568864.cif.'
_cod_original_cell_volume 7794.57(16)
_cod_database_code 1568861
_shelx_shelxl_version_number 2016/6
_chemical_oxdiff_formula C90H134CaMgN4
_shelx_space_group_comment
;
The symmetry employed for this shelxl refinement is uniquely defined
by the following loop, which should always be used as a source of
symmetry information in preference to the above space-group names.
They are only intended as comments.
;
_shelx_estimated_absorpt_t_max 0.938
_shelx_estimated_absorpt_t_min 0.823
_reflns_odcompleteness_completeness 99.84
_reflns_odcompleteness_iscentric 1
_reflns_odcompleteness_theta 66.97
_olex2_refinement_description
;
1. Fixed Uiso
 At 1.2 times of:
  All C(H) groups, All C(H,H) groups
 At 1.5 times of:
  All C(H,H,H) groups
2. Restrained distances
 C39A-C33 \\sim C39-C33
 with sigma of 0.02
 C42-C39 \\sim C39A-C42A \\sim C39A-C40A \\sim C40-C39
 with sigma of 0.02
 C41-C40 \\sim C40A-C41A \\sim C43A-C42A \\sim C43-C42
 with sigma of 0.02
3. Uiso/Uaniso restraints and constraints
C33 \\sim C39 \\sim C40 \\sim C41 \\sim C42 \\sim C43 \\sim C39A \\sim C40A
\\sim C41A \\sim C42A \\sim C43A: within 4A with sigma of 0.01 and sigma for
terminal atoms of 0.02 within 4A
4. Others
 Sof(C39A)=Sof(H39A)=Sof(C40A)=Sof(H40c)=Sof(H40d)=Sof(C41A)=Sof(H41d)=
 Sof(H41e)=Sof(H41f)=Sof(C42A)=Sof(H42c)=Sof(H42d)=Sof(C43A)=Sof(H43d)=
 Sof(H43e)=Sof(H43f)=1-FVAR(1)
 Sof(C39)=Sof(H39)=Sof(C40)=Sof(H40a)=Sof(H40b)=Sof(C41)=Sof(H41a)=Sof(H41b)=
 Sof(H41c)=Sof(C42)=Sof(H42a)=Sof(H42b)=Sof(C43)=Sof(H43a)=Sof(H43b)=Sof(H43c)=
 FVAR(1)
5.a Ternary CH refined with riding coordinates:
 C18(H18), C23(H23), C34(H34), C65(H65), C70(H70), C81(H81), C86(H86),
 C39(H39), C39A(H39A)
5.b Secondary CH2 refined with riding coordinates:
 C19(H19a,H19b), C21(H21a,H21b), C24(H24a,H24b), C26(H26a,H26b), C35(H35a,
 H35b), C37(H37a,H37b), C66(H66a,H66b), C68(H68a,H68b), C71(H71a,H71b),
 C73(H73a,H73b), C82(H82a,H82b), C84(H84a,H84b), C87(H87a,H87b), C89(H89a,H89b),
  C40(H40a,H40b), C42(H42a,H42b), C40A(H40c,H40d), C42A(H42c,H42d)
5.c Aromatic/amide H refined with riding coordinates:
 C2(H2), C14(H14), C15(H15), C16(H16), C30(H30), C31(H31), C32(H32), C49(H49),
 C50(H50), C51(H51), C52(H52), C56(H56), C61(H61), C62(H62), C63(H63), C77(H77),
  C78(H78), C79(H79)
5.d Idealised Me refined as rotating group:
 C5(H5a,H5b,H5c), C6(H6a,H6b,H6c), C7(H7a,H7b,H7c), C9(H9a,H9b,H9c), C10(H10a,
 H10b,H10c), C11(H11a,H11b,H11c), C20(H20a,H20b,H20c), C22(H22a,H22b,H22c),
 C25(H25a,H25b,H25c), C27(H27a,H27b,H27c), C36(H36a,H36b,H36c), C38(H38a,H38b,
 H38c), C54(H54a,H54b,H54c), C58(H58a,H58b,H58c), C67(H67a,H67b,H67c), C69(H69a,
 H69b,H69c), C72(H72a,H72b,H72c), C74(H74a,H74b,H74c), C83(H83a,H83b,H83c),
 C85(H85a,H85b,H85c), C88(H88a,H88b,H88c), C90(H90a,H90b,H90c), C41(H41a,H41b,
 H41c), C43(H43a,H43b,H43c), C41A(H41d,H41e,H41f), C43A(H43d,H43e,H43f)
;
_olex2_date_sample_data_collection 2020-11-17
_olex2_submission_special_instructions 'No special instructions were received'
_oxdiff_exptl_absorpt_empirical_details
;
Empirical correction (ABSPACK) includes:
- Absorption correction using spherical harmonics
- Frame scaling
;
_oxdiff_exptl_absorpt_empirical_full_max 1.466
_oxdiff_exptl_absorpt_empirical_full_min 0.835

loop_
_space_group_symop_operation_xyz
'x, y, z'
'-x+1/2, y+1/2, -z+1/2'
'-x, -y, -z'
'x-1/2, -y-1/2, z-1/2'

loop_
_atom_site_label
_atom_site_type_symbol
_atom_site_fract_x
_atom_site_fract_y
_atom_site_fract_z
_atom_site_U_iso_or_equiv
_atom_site_adp_type
_atom_site_occupancy
_atom_site_site_symmetry_order
_atom_site_calc_flag
_atom_site_refinement_flags_posn
_atom_site_refinement_flags_adp
_atom_site_refinement_flags_occupancy
_atom_site_disorder_assembly
_atom_site_disorder_group
Ca1 Ca 0.67524(2) 0.55529(2) 0.22193(2) 0.01695(7) Uani 1 1 d . . . . .
Mg1 Mg 0.72399(3) 0.66733(2) 0.38409(2) 0.01573(9) Uani 1 1 d . . . . .
N1 N 0.72608(8) 0.66636(4) 0.48000(5) 0.0147(2) Uani 1 1 d . . . . .
N2 N 0.74347(9) 0.74006(4) 0.38306(5) 0.0173(2) Uani 1 1 d . . . . .
N3 N 0.75539(9) 0.54618(4) 0.12796(5) 0.0171(2) Uani 1 1 d . . . . .
N4 N 0.55370(8) 0.50677(4) 0.16519(5) 0.0159(2) Uani 1 1 d . . . . .
C1 C 0.73351(10) 0.70370(5) 0.51589(6) 0.0159(2) Uani 1 1 d . . . . .
C2 C 0.73903(11) 0.74886(5) 0.49180(6) 0.0187(3) Uani 1 1 d . . . . .
H2 H 0.737788 0.772150 0.522477 0.022 Uiso 1 1 calc R U . . .
C3 C 0.74596(10) 0.76724(4) 0.43254(6) 0.0177(3) Uani 1 1 d . . . . .
C4 C 0.74162(11) 0.70445(5) 0.58858(6) 0.0183(3) Uani 1 1 d . . . . .
C5 C 0.85581(11) 0.72207(5) 0.60895(6) 0.0217(3) Uani 1 1 d . . . . .
H5A H 0.910005 0.699757 0.596389 0.033 Uiso 1 1 calc R U . . .
H5B H 0.861436 0.725482 0.653626 0.033 Uiso 1 1 calc R U . . .
H5C H 0.868437 0.752138 0.589751 0.033 Uiso 1 1 calc R U . . .
C6 C 0.72442(12) 0.65867(5) 0.62304(6) 0.0214(3) Uani 1 1 d . . . . .
H6A H 0.653889 0.645547 0.609924 0.032 Uiso 1 1 calc R U . . .
H6B H 0.726766 0.664662 0.667234 0.032 Uiso 1 1 calc R U . . .
H6C H 0.781676 0.636696 0.613885 0.032 Uiso 1 1 calc R U . . .
C7 C 0.65779(11) 0.73868(5) 0.61304(6) 0.0228(3) Uani 1 1 d . . . . .
H7A H 0.671148 0.769825 0.597245 0.034 Uiso 1 1 calc R U . . .
H7B H 0.664492 0.739149 0.657929 0.034 Uiso 1 1 calc R U . . .
H7C H 0.584692 0.728706 0.599422 0.034 Uiso 1 1 calc R U . . .
C8 C 0.75748(12) 0.82194(5) 0.43444(6) 0.0215(3) Uani 1 1 d . . . . .
C9 C 0.77159(13) 0.84760(5) 0.37367(6) 0.0254(3) Uani 1 1 d . . . . .
H9A H 0.834028 0.834847 0.353740 0.038 Uiso 1 1 calc R U . . .
H9B H 0.783414 0.880666 0.381876 0.038 Uiso 1 1 calc R U . . .
H9C H 0.706329 0.843640 0.346702 0.038 Uiso 1 1 calc R U . . .
C10 C 0.85664(12) 0.83578(5) 0.47679(6) 0.0252(3) Uani 1 1 d . . . . .
H10A H 0.848584 0.823067 0.517866 0.038 Uiso 1 1 calc R U . . .
H10B H 0.861501 0.869646 0.479182 0.038 Uiso 1 1 calc R U . . .
H10C H 0.922589 0.823394 0.460128 0.038 Uiso 1 1 calc R U . . .
C11 C 0.65596(13) 0.84268(5) 0.46228(7) 0.0270(3) Uani 1 1 d . . . . .
H11A H 0.591066 0.832473 0.438285 0.041 Uiso 1 1 calc R U . . .
H11B H 0.660204 0.876592 0.461463 0.041 Uiso 1 1 calc R U . . .
H11C H 0.652319 0.832104 0.504729 0.041 Uiso 1 1 calc R U . . .
C12 C 0.72318(10) 0.61960(4) 0.50260(5) 0.0150(2) Uani 1 1 d . . . . .
C13 C 0.82056(10) 0.59623(4) 0.51986(6) 0.0164(3) Uani 1 1 d . . . . .
C14 C 0.81407(11) 0.55030(5) 0.53954(6) 0.0185(3) Uani 1 1 d . . . . .
H14 H 0.878625 0.534116 0.551558 0.022 Uiso 1 1 calc R U . . .
C15 C 0.71580(11) 0.52791(5) 0.54190(6) 0.0197(3) Uani 1 1 d . . . . .
H15 H 0.713202 0.496835 0.556114 0.024 Uiso 1 1 calc R U . . .
C16 C 0.62090(11) 0.55075(5) 0.52353(6) 0.0191(3) Uani 1 1 d . . . . .
H16 H 0.553793 0.534976 0.525254 0.023 Uiso 1 1 calc R U . . .
C17 C 0.62196(10) 0.59645(5) 0.50255(6) 0.0166(3) Uani 1 1 d . . . . .
C18 C 0.93078(10) 0.61984(5) 0.51930(6) 0.0177(3) Uani 1 1 d . . . . .
H18 H 0.916731 0.653970 0.518103 0.021 Uiso 1 1 calc R U . . .
C19 C 1.00177(11) 0.61044(5) 0.57823(6) 0.0230(3) Uani 1 1 d . . . . .
H19A H 0.960302 0.618579 0.614151 0.028 Uiso 1 1 calc R U . . .
H19B H 1.018394 0.576904 0.580668 0.028 Uiso 1 1 calc R U . . .
C20 C 1.10793(12) 0.63767(6) 0.58148(7) 0.0297(3) Uani 1 1 d . . . . .
H20A H 1.153227 0.627209 0.548805 0.045 Uiso 1 1 calc R U . . .
H20B H 1.146137 0.632441 0.621370 0.045 Uiso 1 1 calc R U . . .
H20C H 1.092444 0.670799 0.576363 0.045 Uiso 1 1 calc R U . . .
C21 C 0.99065(11) 0.60810(5) 0.46118(6) 0.0196(3) Uani 1 1 d . . . . .
H21A H 0.939151 0.611613 0.425173 0.023 Uiso 1 1 calc R U . . .
H21B H 1.048960 0.631181 0.457029 0.023 Uiso 1 1 calc R U . . .
C22 C 1.04045(11) 0.55977(5) 0.45916(7) 0.0230(3) Uani 1 1 d . . . . .
H22A H 1.072119 0.555099 0.419522 0.035 Uiso 1 1 calc R U . . .
H22B H 0.984240 0.536435 0.464532 0.035 Uiso 1 1 calc R U . . .
H22C H 1.096957 0.556737 0.492140 0.035 Uiso 1 1 calc R U . . .
C23 C 0.51670(10) 0.62012(5) 0.47947(6) 0.0182(3) Uani 1 1 d . . . . .
H23 H 0.533124 0.636966 0.441093 0.022 Uiso 1 1 calc R U . . .
C24 C 0.42550(11) 0.58549(5) 0.46166(6) 0.0211(3) Uani 1 1 d . . . . .
H24A H 0.455669 0.559799 0.437901 0.025 Uiso 1 1 calc R U . . .
H24B H 0.397737 0.572142 0.499449 0.025 Uiso 1 1 calc R U . . .
C25 C 0.33159(11) 0.60753(5) 0.42375(7) 0.0280(3) Uani 1 1 d . . . . .
H25A H 0.358673 0.621406 0.386649 0.042 Uiso 1 1 calc R U . . .
H25B H 0.298087 0.631596 0.448031 0.042 Uiso 1 1 calc R U . . .
H25C H 0.277775 0.583715 0.412241 0.042 Uiso 1 1 calc R U . . .
C26 C 0.47749(11) 0.65690(5) 0.52419(6) 0.0222(3) Uani 1 1 d . . . . .
H26A H 0.537932 0.678424 0.534818 0.027 Uiso 1 1 calc R U . . .
H26B H 0.418745 0.675122 0.503118 0.027 Uiso 1 1 calc R U . . .
C27 C 0.43619(12) 0.63714(6) 0.58335(7) 0.0277(3) Uani 1 1 d . . . . .
H27A H 0.365230 0.622793 0.574705 0.042 Uiso 1 1 calc R U . . .
H27B H 0.429668 0.662160 0.613250 0.042 Uiso 1 1 calc R U . . .
H27C H 0.487159 0.613774 0.600073 0.042 Uiso 1 1 calc R U . . .
C28 C 0.75180(12) 0.75593(4) 0.32135(6) 0.0204(3) Uani 1 1 d . . . . .
C29 C 0.85093(12) 0.74953(5) 0.29370(6) 0.0238(3) Uani 1 1 d . . . . .
C30 C 0.85641(14) 0.76320(5) 0.23230(7) 0.0289(3) Uani 1 1 d . . . . .
H30 H 0.922848 0.760453 0.212857 0.035 Uiso 1 1 calc R U . . .
C31 C 0.76649(15) 0.78061(5) 0.19976(7) 0.0334(4) Uani 1 1 d . . . . .
H31 H 0.772239 0.790126 0.158450 0.040 Uiso 1 1 calc R U . . .
C32 C 0.66871(14) 0.78436(5) 0.22637(7) 0.0303(3) Uani 1 1 d . . . . .
H32 H 0.607281 0.795256 0.202627 0.036 Uiso 1 1 calc R U . . .
C33 C 0.65830(13) 0.77246(5) 0.28754(6) 0.0251(3) Uani 1 1 d D U . . .
C34 C 0.94852(12) 0.72752(5) 0.32874(6) 0.0230(3) Uani 1 1 d . . . . .
H34 H 0.919578 0.701763 0.353695 0.028 Uiso 1 1 calc R U . . .
C35 C 1.02747(13) 0.70533(6) 0.28577(7) 0.0327(3) Uani 1 1 d . . . . .
H35A H 0.985950 0.685661 0.255711 0.039 Uiso 1 1 calc R U . . .
H35B H 1.062383 0.730197 0.262710 0.039 Uiso 1 1 calc R U . . .
C36 C 1.11547(13) 0.67583(7) 0.31835(8) 0.0391(4) Uani 1 1 d . . . . .
H36A H 1.159002 0.660888 0.287866 0.059 Uiso 1 1 calc R U . . .
H36B H 1.081883 0.652051 0.343072 0.059 Uiso 1 1 calc R U . . .
H36C H 1.162003 0.695620 0.345033 0.059 Uiso 1 1 calc R U . . .
C37 C 1.00801(13) 0.76118(5) 0.37465(7) 0.0274(3) Uani 1 1 d . . . . .
H37A H 1.076481 0.771194 0.357407 0.033 Uiso 1 1 calc R U . . .
H37B H 0.962640 0.789092 0.379185 0.033 Uiso 1 1 calc R U . . .
C38 C 1.03363(15) 0.74014(6) 0.43810(7) 0.0341(4) Uani 1 1 d . . . . .
H38A H 1.081645 0.713400 0.434400 0.051 Uiso 1 1 calc R U . . .
H38B H 0.966330 0.730126 0.455639 0.051 Uiso 1 1 calc R U . . .
H38C H 1.069325 0.763420 0.464896 0.051 Uiso 1 1 calc R U . . .
C44 C 0.60221(11) 0.62276(5) 0.32010(6) 0.0201(3) Uani 1 1 d . . . . .
H44 H 0.5235(14) 0.6243(6) 0.3189(8) 0.026(4) Uiso 1 1 d . . . . .
C45 C 0.65390(11) 0.64299(5) 0.26688(6) 0.0203(3) Uani 1 1 d . . . . .
H45 H 0.6124(14) 0.6607(6) 0.2373(8) 0.029(4) Uiso 1 1 d . . . . .
C46 C 0.76386(11) 0.64012(5) 0.26748(6) 0.0195(3) Uani 1 1 d . . . . .
H46 H 0.8079(14) 0.6549(6) 0.2357(8) 0.027(4) Uiso 1 1 d . . . . .
C47 C 0.81876(11) 0.61761(5) 0.32137(6) 0.0186(3) Uani 1 1 d . . . . .
H47 H 0.8989(13) 0.6149(6) 0.3201(7) 0.022(4) Uiso 1 1 d . . . . .
C48 C 0.76374(10) 0.57499(5) 0.34103(6) 0.0172(3) Uani 1 1 d . . . . .
C49 C 0.81429(11) 0.53447(5) 0.36296(6) 0.0213(3) Uani 1 1 d . . . . .
H49 H 0.890794 0.531985 0.362937 0.026 Uiso 1 1 calc R U . . .
C50 C 0.75445(12) 0.49753(5) 0.38493(6) 0.0248(3) Uani 1 1 d . . . . .
H50 H 0.790459 0.471620 0.403518 0.030 Uiso 1 1 calc R U . . .
C51 C 0.64286(12) 0.49883(5) 0.37954(6) 0.0246(3) Uani 1 1 d . . . . .
H51 H 0.601950 0.473336 0.393129 0.030 Uiso 1 1 calc R U . . .
C52 C 0.59024(11) 0.53769(5) 0.35406(6) 0.0214(3) Uani 1 1 d . . . . .
H52 H 0.513879 0.537209 0.346818 0.026 Uiso 1 1 calc R U . . .
C53 C 0.64833(11) 0.57736(5) 0.33902(6) 0.0177(3) Uani 1 1 d . . . . .
C54 C 0.81308(11) 0.51482(5) 0.02915(6) 0.0225(3) Uani 1 1 d . . . . .
H54A H 0.872205 0.537046 0.036597 0.034 Uiso 1 1 calc R U . . .
H54B H 0.774766 0.521723 -0.010241 0.034 Uiso 1 1 calc R U . . .
H54C H 0.842668 0.483331 0.028214 0.034 Uiso 1 1 calc R U . . .
C55 C 0.73486(10) 0.51846(5) 0.08020(6) 0.0178(3) Uani 1 1 d . . . . .
C56 C 0.64274(11) 0.49016(5) 0.07301(6) 0.0183(3) Uani 1 1 d . . . . .
H56 H 0.638954 0.471002 0.037603 0.022 Uiso 1 1 calc R U . . .
C57 C 0.55528(10) 0.48635(4) 0.11113(6) 0.0174(3) Uani 1 1 d . . . . .
C58 C 0.45984(11) 0.45834(5) 0.08462(6) 0.0218(3) Uani 1 1 d . . . . .
H58A H 0.402471 0.458066 0.113752 0.033 Uiso 1 1 calc R U . . .
H58B H 0.483123 0.426494 0.077012 0.033 Uiso 1 1 calc R U . . .
H58C H 0.432370 0.472412 0.046014 0.033 Uiso 1 1 calc R U . . .
C59 C 0.84399(11) 0.57777(5) 0.12812(6) 0.0189(3) Uani 1 1 d . . . . .
C60 C 0.83584(11) 0.61857(5) 0.09201(6) 0.0221(3) Uani 1 1 d . . . . .
C61 C 0.91932(12) 0.65101(5) 0.09879(7) 0.0267(3) Uani 1 1 d . . . . .
H61 H 0.915818 0.678525 0.074887 0.032 Uiso 1 1 calc R U . . .
C62 C 1.00667(12) 0.64384(5) 0.13952(7) 0.0280(3) Uani 1 1 d . . . . .
H62 H 1.062141 0.666550 0.143783 0.034 Uiso 1 1 calc R U . . .
C63 C 1.01407(11) 0.60377(5) 0.17426(7) 0.0253(3) Uani 1 1 d . . . . .
H63 H 1.074957 0.599331 0.202046 0.030 Uiso 1 1 calc R U . . .
C64 C 0.93403(11) 0.56973(5) 0.16936(6) 0.0209(3) Uani 1 1 d . . . . .
C65 C 0.73734(12) 0.62705(5) 0.04788(7) 0.0246(3) Uani 1 1 d . . . . .
H65 H 0.712927 0.595841 0.032744 0.029 Uiso 1 1 calc R U . . .
C66 C 0.76161(13) 0.65543(5) -0.00927(7) 0.0294(3) Uani 1 1 d . . . . .
H66A H 0.692758 0.661839 -0.032972 0.035 Uiso 1 1 calc R U . . .
H66B H 0.793247 0.685570 0.003950 0.035 Uiso 1 1 calc R U . . .
C67 C 0.83834(14) 0.63155(6) -0.05070(7) 0.0354(4) Uani 1 1 d . . . . .
H67A H 0.851640 0.651707 -0.085581 0.053 Uiso 1 1 calc R U . . .
H67B H 0.806155 0.602357 -0.065655 0.053 Uiso 1 1 calc R U . . .
H67C H 0.906896 0.625128 -0.027673 0.053 Uiso 1 1 calc R U . . .
C68 C 0.64158(12) 0.64793(5) 0.08090(7) 0.0284(3) Uani 1 1 d . . . . .
H68A H 0.577474 0.648787 0.051752 0.034 Uiso 1 1 calc R U . . .
H68B H 0.624376 0.627087 0.115006 0.034 Uiso 1 1 calc R U . . .
C69 C 0.66084(14) 0.69624(6) 0.10640(8) 0.0345(4) Uani 1 1 d . . . . .
H69A H 0.673887 0.717655 0.072796 0.052 Uiso 1 1 calc R U . . .
H69B H 0.723995 0.695915 0.135495 0.052 Uiso 1 1 calc R U . . .
H69C H 0.597091 0.706410 0.127416 0.052 Uiso 1 1 calc R U . . .
C70 C 0.94343(11) 0.52477(5) 0.20640(6) 0.0217(3) Uani 1 1 d . . . . .
H70 H 0.873207 0.521044 0.226349 0.026 Uiso 1 1 calc R U . . .
C71 C 0.95577(11) 0.48150(5) 0.16593(7) 0.0245(3) Uani 1 1 d . . . . .
H71A H 0.954859 0.453599 0.192262 0.029 Uiso 1 1 calc R U . . .
H71B H 0.892534 0.479631 0.136247 0.029 Uiso 1 1 calc R U . . .
C72 C 1.05823(13) 0.48079(6) 0.13075(8) 0.0338(4) Uani 1 1 d . . . . .
H72A H 1.058203 0.453207 0.104568 0.051 Uiso 1 1 calc R U . . .
H72B H 1.121516 0.480019 0.159736 0.051 Uiso 1 1 calc R U . . .
H72C H 1.061038 0.508666 0.105272 0.051 Uiso 1 1 calc R U . . .
C73 C 1.03174(11) 0.52661(5) 0.25868(7) 0.0258(3) Uani 1 1 d . . . . .
H73A H 1.102565 0.531928 0.240985 0.031 Uiso 1 1 calc R U . . .
H73B H 1.017334 0.553263 0.285575 0.031 Uiso 1 1 calc R U . . .
C74 C 1.03839(12) 0.48256(6) 0.29736(7) 0.0297(3) Uani 1 1 d . . . . .
H74A H 1.074288 0.458123 0.274878 0.045 Uiso 1 1 calc R U . . .
H74B H 0.965256 0.472459 0.306068 0.045 Uiso 1 1 calc R U . . .
H74C H 1.079893 0.488811 0.335974 0.045 Uiso 1 1 calc R U . . .
C75 C 0.46877(10) 0.49953(5) 0.20546(6) 0.0166(3) Uani 1 1 d . . . . .
C76 C 0.40299(10) 0.53797(5) 0.21906(6) 0.0175(3) Uani 1 1 d . . . . .
C77 C 0.33125(10) 0.53329(5) 0.26566(6) 0.0205(3) Uani 1 1 d . . . . .
H77 H 0.285708 0.558534 0.274945 0.025 Uiso 1 1 calc R U . . .
C78 C 0.32528(11) 0.49243(5) 0.29864(6) 0.0225(3) Uani 1 1 d . . . . .
H78 H 0.277174 0.490138 0.330884 0.027 Uiso 1 1 calc R U . . .
C79 C 0.38908(11) 0.45504(5) 0.28475(6) 0.0212(3) Uani 1 1 d . . . . .
H79 H 0.384229 0.427296 0.307849 0.025 Uiso 1 1 calc R U . . .
C80 C 0.46063(10) 0.45699(5) 0.23755(6) 0.0181(3) Uani 1 1 d . . . . .
C81 C 0.41132(10) 0.58389(5) 0.18409(6) 0.0189(3) Uani 1 1 d . . . . .
H81 H 0.489031 0.593403 0.188461 0.023 Uiso 1 1 calc R U . . .
C82 C 0.34666(11) 0.62307(5) 0.21238(6) 0.0224(3) Uani 1 1 d . . . . .
H82A H 0.269337 0.614168 0.210823 0.027 Uiso 1 1 calc R U . . .
H82B H 0.371212 0.626382 0.256052 0.027 Uiso 1 1 calc R U . . .
C83 C 0.35709(13) 0.66975(5) 0.18097(7) 0.0299(3) Uani 1 1 d . . . . .
H83A H 0.323954 0.668022 0.139248 0.045 Uiso 1 1 calc R U . . .
H83B H 0.433763 0.677788 0.179287 0.045 Uiso 1 1 calc R U . . .
H83C H 0.320265 0.693534 0.204120 0.045 Uiso 1 1 calc R U . . .
C84 C 0.38316(11) 0.57943(5) 0.11468(6) 0.0221(3) Uani 1 1 d . . . . .
H84A H 0.402115 0.608797 0.094427 0.027 Uiso 1 1 calc R U . . .
H84B H 0.428062 0.554555 0.097979 0.027 Uiso 1 1 calc R U . . .
C85 C 0.26537(13) 0.56874(6) 0.09884(7) 0.0328(3) Uani 1 1 d . . . . .
H85A H 0.253699 0.565548 0.054318 0.049 Uiso 1 1 calc R U . . .
H85B H 0.220356 0.594005 0.113225 0.049 Uiso 1 1 calc R U . . .
H85C H 0.245697 0.539720 0.118712 0.049 Uiso 1 1 calc R U . . .
C86 C 0.52492(11) 0.41350(5) 0.22221(6) 0.0202(3) Uani 1 1 d . . . . .
H86 H 0.544304 0.416291 0.178549 0.024 Uiso 1 1 calc R U . . .
C87 C 0.63119(11) 0.40804(5) 0.26155(6) 0.0219(3) Uani 1 1 d . . . . .
H87A H 0.614824 0.410435 0.305263 0.026 Uiso 1 1 calc R U . . .
H87B H 0.660160 0.376569 0.254900 0.026 Uiso 1 1 calc R U . . .
C88 C 0.71827(11) 0.44307(5) 0.24879(7) 0.0246(3) Uani 1 1 d . . . . .
H88A H 0.698268 0.473418 0.264831 0.037 Uiso 1 1 calc R U . . .
H88B H 0.725693 0.445337 0.204482 0.037 Uiso 1 1 calc R U . . .
H88C H 0.787187 0.433113 0.268808 0.037 Uiso 1 1 calc R U . . .
C89 C 0.45797(12) 0.36874(5) 0.22754(7) 0.0253(3) Uani 1 1 d . . . . .
H89A H 0.503049 0.342170 0.215861 0.030 Uiso 1 1 calc R U . . .
H89B H 0.441639 0.364493 0.271014 0.030 Uiso 1 1 calc R U . . .
C90 C 0.35219(13) 0.36727(6) 0.18879(8) 0.0320(3) Uani 1 1 d . . . . .
H90A H 0.367179 0.370005 0.145374 0.048 Uiso 1 1 calc R U . . .
H90B H 0.305924 0.393036 0.200333 0.048 Uiso 1 1 calc R U . . .
H90C H 0.315280 0.337835 0.195665 0.048 Uiso 1 1 calc R U . . .
C39 C 0.55044(17) 0.77806(6) 0.31796(12) 0.0241(4) Uani 0.917(3) 1 d D U P A 1
H39 H 0.568108 0.792104 0.359140 0.029 Uiso 0.917(3) 1 calc R U P A 1
C40 C 0.46825(16) 0.81108(6) 0.28451(8) 0.0306(4) Uani 0.917(3) 1 d D U P A 1
H40A H 0.455586 0.800128 0.241777 0.037 Uiso 0.917(3) 1 calc R U P A 1
H40B H 0.398688 0.808740 0.304536 0.037 Uiso 0.917(3) 1 calc R U P A 1
C41 C 0.50089(18) 0.86181(6) 0.28295(10) 0.0423(5) Uani 0.917(3) 1 d D U P A 1
H41A H 0.568070 0.864945 0.261636 0.063 Uiso 0.917(3) 1 calc R U P A 1
H41B H 0.512152 0.873458 0.324947 0.063 Uiso 0.917(3) 1 calc R U P A 1
H41C H 0.443490 0.879768 0.261262 0.063 Uiso 0.917(3) 1 calc R U P A 1
C42 C 0.49225(14) 0.73211(6) 0.32966(10) 0.0293(4) Uani 0.917(3) 1 d D U P A 1
H42A H 0.451231 0.722541 0.291570 0.035 Uiso 0.917(3) 1 calc R U P A 1
H42B H 0.547031 0.707905 0.339805 0.035 Uiso 0.917(3) 1 calc R U P A 1
C43 C 0.4150(2) 0.73498(8) 0.38123(13) 0.0496(6) Uani 0.917(3) 1 d D U P A 1
H43A H 0.360003 0.758663 0.371388 0.074 Uiso 0.917(3) 1 calc R U P A 1
H43B H 0.455419 0.743243 0.419507 0.074 Uiso 0.917(3) 1 calc R U P A 1
H43C H 0.379767 0.704879 0.386034 0.074 Uiso 0.917(3) 1 calc R U P A 1
C39A C 0.5533(18) 0.7878(7) 0.3143(15) 0.031(2) Uani 0.083(3) 1 d D U P A 2
H39A H 0.562234 0.796363 0.358665 0.038 Uiso 0.083(3) 1 calc R U P A 2
C40A C 0.5172(16) 0.8285(7) 0.2731(9) 0.033(2) Uani 0.083(3) 1 d D U P A 2
H40C H 0.495442 0.818219 0.231030 0.040 Uiso 0.083(3) 1 calc R U P A 2
H40D H 0.574146 0.852502 0.271558 0.040 Uiso 0.083(3) 1 calc R U P A 2
C41A C 0.4202(16) 0.8456(7) 0.3075(10) 0.042(3) Uani 0.083(3) 1 d D U P A 2
H41D H 0.387771 0.872512 0.286192 0.064 Uiso 0.083(3) 1 calc R U P A 2
H41E H 0.444389 0.854406 0.349341 0.064 Uiso 0.083(3) 1 calc R U P A 2
H41F H 0.366381 0.820751 0.308913 0.064 Uiso 0.083(3) 1 calc R U P A 2
C42A C 0.4960(16) 0.7420(7) 0.3035(11) 0.029(2) Uani 0.083(3) 1 d D U P A 2
H42C H 0.548842 0.716593 0.310815 0.035 Uiso 0.083(3) 1 calc R U P A 2
H42D H 0.469157 0.740363 0.260009 0.035 Uiso 0.083(3) 1 calc R U P A 2
C43A C 0.3996(18) 0.7341(8) 0.3446(12) 0.041(3) Uani 0.083(3) 1 d D U P A 2
H43D H 0.333757 0.747313 0.324592 0.062 Uiso 0.083(3) 1 calc R U P A 2
H43E H 0.414624 0.749278 0.384268 0.062 Uiso 0.083(3) 1 calc R U P A 2
H43F H 0.389488 0.700804 0.350830 0.062 Uiso 0.083(3) 1 calc R U P A 2

loop_
_atom_site_aniso_label
_atom_site_aniso_U_11
_atom_site_aniso_U_22
_atom_site_aniso_U_33
_atom_site_aniso_U_23
_atom_site_aniso_U_13
_atom_site_aniso_U_12
Ca1 0.01984(13) 0.01583(13) 0.01514(12) -0.00206(10) 0.00058(9) -0.00102(10)
Mg1 0.0184(2) 0.0130(2) 0.0156(2) -0.00131(16) -0.00084(16) -0.00070(16)
N1 0.0157(5) 0.0127(5) 0.0156(5) 0.0001(4) -0.0004(4) -0.0006(4)
N2 0.0223(5) 0.0132(5) 0.0159(5) 0.0000(4) -0.0020(4) -0.0008(4)
N3 0.0176(5) 0.0162(5) 0.0174(5) 0.0001(4) 0.0012(4) -0.0011(4)
N4 0.0166(5) 0.0150(5) 0.0160(5) 0.0012(4) 0.0012(4) -0.0003(4)
C1 0.0149(6) 0.0166(6) 0.0162(6) -0.0012(5) -0.0002(5) -0.0009(5)
C2 0.0237(6) 0.0138(6) 0.0182(6) -0.0038(5) -0.0010(5) 0.0000(5)
C3 0.0200(6) 0.0132(6) 0.0197(6) -0.0005(5) -0.0020(5) -0.0002(5)
C4 0.0232(6) 0.0156(6) 0.0161(6) -0.0019(5) 0.0005(5) -0.0003(5)
C5 0.0252(7) 0.0205(7) 0.0189(6) -0.0033(5) -0.0039(5) -0.0009(5)
C6 0.0293(7) 0.0192(7) 0.0158(6) 0.0002(5) 0.0028(5) -0.0005(5)
C7 0.0275(7) 0.0212(7) 0.0199(7) -0.0035(5) 0.0039(5) 0.0011(6)
C8 0.0323(7) 0.0127(6) 0.0191(6) -0.0015(5) -0.0023(5) -0.0017(5)
C9 0.0406(8) 0.0130(6) 0.0221(7) 0.0016(5) -0.0033(6) -0.0036(6)
C10 0.0362(8) 0.0174(7) 0.0213(7) -0.0009(5) -0.0035(6) -0.0065(6)
C11 0.0374(8) 0.0156(7) 0.0278(7) -0.0032(6) -0.0016(6) 0.0033(6)
C12 0.0192(6) 0.0136(6) 0.0123(6) -0.0013(5) 0.0006(5) -0.0008(5)
C13 0.0204(6) 0.0156(6) 0.0130(6) -0.0022(5) -0.0006(5) -0.0002(5)
C14 0.0232(6) 0.0159(6) 0.0159(6) 0.0003(5) -0.0017(5) 0.0022(5)
C15 0.0279(7) 0.0136(6) 0.0175(6) 0.0018(5) 0.0013(5) -0.0019(5)
C16 0.0216(6) 0.0176(6) 0.0182(6) -0.0003(5) 0.0016(5) -0.0046(5)
C17 0.0187(6) 0.0168(6) 0.0143(6) -0.0022(5) 0.0014(5) -0.0016(5)
C18 0.0178(6) 0.0143(6) 0.0206(6) -0.0004(5) -0.0021(5) 0.0004(5)
C19 0.0224(7) 0.0243(7) 0.0218(7) -0.0025(6) -0.0038(5) 0.0006(5)
C20 0.0234(7) 0.0325(8) 0.0322(8) -0.0063(7) -0.0074(6) -0.0021(6)
C21 0.0189(6) 0.0189(7) 0.0206(6) 0.0011(5) -0.0010(5) -0.0018(5)
C22 0.0218(7) 0.0224(7) 0.0249(7) -0.0022(6) 0.0005(5) 0.0018(5)
C23 0.0180(6) 0.0179(6) 0.0188(6) 0.0010(5) 0.0017(5) -0.0015(5)
C24 0.0189(6) 0.0209(7) 0.0236(7) -0.0004(5) 0.0016(5) -0.0037(5)
C25 0.0204(7) 0.0281(8) 0.0351(8) 0.0021(6) -0.0033(6) -0.0051(6)
C26 0.0198(6) 0.0203(7) 0.0264(7) -0.0020(6) -0.0005(5) 0.0008(5)
C27 0.0248(7) 0.0330(8) 0.0259(7) -0.0061(6) 0.0063(6) -0.0003(6)
C28 0.0340(7) 0.0114(6) 0.0154(6) -0.0001(5) -0.0026(5) -0.0037(5)
C29 0.0364(8) 0.0150(6) 0.0198(7) -0.0032(5) 0.0005(6) -0.0079(6)
C30 0.0431(9) 0.0218(7) 0.0224(7) -0.0021(6) 0.0055(6) -0.0106(6)
C31 0.0588(10) 0.0233(8) 0.0175(7) 0.0029(6) -0.0028(7) -0.0094(7)
C32 0.0464(9) 0.0219(7) 0.0214(7) 0.0009(6) -0.0083(6) -0.0015(6)
C33 0.0402(8) 0.0137(6) 0.0206(7) -0.0022(5) -0.0068(6) -0.0014(6)
C34 0.0285(7) 0.0178(7) 0.0231(7) -0.0021(5) 0.0045(6) -0.0063(5)
C35 0.0297(8) 0.0388(9) 0.0304(8) -0.0075(7) 0.0079(6) -0.0059(7)
C36 0.0278(8) 0.0472(11) 0.0430(10) -0.0121(8) 0.0078(7) 0.0014(7)
C37 0.0353(8) 0.0184(7) 0.0280(7) -0.0011(6) -0.0017(6) -0.0060(6)
C38 0.0472(9) 0.0241(8) 0.0301(8) -0.0008(6) -0.0061(7) -0.0019(7)
C44 0.0174(6) 0.0211(7) 0.0215(7) -0.0037(5) -0.0016(5) -0.0006(5)
C45 0.0267(7) 0.0142(6) 0.0191(6) -0.0017(5) -0.0055(5) 0.0003(5)
C46 0.0270(7) 0.0142(6) 0.0173(6) -0.0029(5) 0.0016(5) -0.0033(5)
C47 0.0184(6) 0.0169(6) 0.0204(6) -0.0030(5) 0.0001(5) -0.0009(5)
C48 0.0205(6) 0.0175(6) 0.0134(6) -0.0035(5) -0.0010(5) -0.0018(5)
C49 0.0239(7) 0.0206(7) 0.0190(6) -0.0037(5) -0.0028(5) 0.0013(5)
C50 0.0372(8) 0.0181(7) 0.0186(7) -0.0003(5) -0.0026(6) 0.0012(6)
C51 0.0370(8) 0.0193(7) 0.0179(6) -0.0024(5) 0.0041(6) -0.0078(6)
C52 0.0237(7) 0.0233(7) 0.0173(6) -0.0048(5) 0.0017(5) -0.0062(5)
C53 0.0218(6) 0.0187(6) 0.0123(6) -0.0043(5) -0.0014(5) -0.0022(5)
C54 0.0232(7) 0.0239(7) 0.0207(7) -0.0045(6) 0.0048(5) -0.0016(5)
C55 0.0210(6) 0.0162(6) 0.0162(6) 0.0013(5) 0.0010(5) 0.0027(5)
C56 0.0226(6) 0.0172(6) 0.0150(6) -0.0025(5) -0.0006(5) -0.0002(5)
C57 0.0205(6) 0.0132(6) 0.0183(6) 0.0024(5) -0.0025(5) 0.0009(5)
C58 0.0226(6) 0.0228(7) 0.0196(6) -0.0001(5) -0.0023(5) -0.0033(5)
C59 0.0202(6) 0.0189(6) 0.0181(6) -0.0038(5) 0.0062(5) -0.0024(5)
C60 0.0262(7) 0.0201(7) 0.0206(7) -0.0021(5) 0.0071(5) -0.0005(5)
C61 0.0324(8) 0.0203(7) 0.0279(7) -0.0011(6) 0.0076(6) -0.0051(6)
C62 0.0296(7) 0.0251(7) 0.0302(8) -0.0050(6) 0.0085(6) -0.0103(6)
C63 0.0207(7) 0.0303(8) 0.0251(7) -0.0055(6) 0.0020(5) -0.0039(6)
C64 0.0206(6) 0.0226(7) 0.0200(6) -0.0046(5) 0.0044(5) -0.0015(5)
C65 0.0297(7) 0.0197(7) 0.0243(7) 0.0003(6) 0.0025(6) -0.0010(6)
C66 0.0379(8) 0.0259(8) 0.0244(7) 0.0042(6) 0.0016(6) -0.0007(6)
C67 0.0392(9) 0.0401(9) 0.0274(8) 0.0054(7) 0.0056(7) 0.0022(7)
C68 0.0286(7) 0.0292(8) 0.0272(7) 0.0024(6) -0.0002(6) 0.0013(6)
C69 0.0414(9) 0.0305(8) 0.0317(8) -0.0012(7) 0.0032(7) 0.0051(7)
C70 0.0161(6) 0.0270(7) 0.0219(7) 0.0000(6) 0.0011(5) -0.0004(5)
C71 0.0247(7) 0.0216(7) 0.0269(7) 0.0008(6) -0.0010(6) 0.0001(5)
C72 0.0332(8) 0.0306(8) 0.0387(9) -0.0060(7) 0.0104(7) 0.0028(7)
C73 0.0198(7) 0.0311(8) 0.0261(7) -0.0024(6) -0.0012(6) 0.0010(6)
C74 0.0264(7) 0.0346(8) 0.0276(7) -0.0008(7) -0.0041(6) 0.0057(6)
C75 0.0152(6) 0.0184(6) 0.0157(6) -0.0008(5) -0.0024(5) -0.0013(5)
C76 0.0166(6) 0.0192(6) 0.0164(6) -0.0004(5) -0.0025(5) -0.0009(5)
C77 0.0179(6) 0.0227(7) 0.0207(6) -0.0012(5) -0.0005(5) 0.0019(5)
C78 0.0201(6) 0.0281(7) 0.0196(6) 0.0002(6) 0.0033(5) -0.0015(5)
C79 0.0210(6) 0.0219(7) 0.0206(6) 0.0041(5) -0.0001(5) -0.0026(5)
C80 0.0173(6) 0.0184(6) 0.0181(6) 0.0000(5) -0.0018(5) -0.0019(5)
C81 0.0175(6) 0.0176(6) 0.0212(6) 0.0007(5) -0.0014(5) 0.0014(5)
C82 0.0226(6) 0.0211(7) 0.0230(7) -0.0015(6) -0.0039(5) 0.0033(5)
C83 0.0340(8) 0.0211(7) 0.0339(8) 0.0001(6) -0.0061(6) 0.0066(6)
C84 0.0259(7) 0.0196(7) 0.0207(7) 0.0032(5) 0.0009(5) 0.0035(5)
C85 0.0322(8) 0.0408(9) 0.0247(7) -0.0010(7) -0.0056(6) -0.0065(7)
C86 0.0219(6) 0.0178(7) 0.0207(6) 0.0017(5) 0.0011(5) -0.0003(5)
C87 0.0251(7) 0.0185(7) 0.0219(7) 0.0006(5) 0.0000(5) 0.0026(5)
C88 0.0239(7) 0.0260(7) 0.0235(7) -0.0006(6) -0.0017(6) 0.0007(6)
C89 0.0304(7) 0.0178(7) 0.0278(7) -0.0011(6) 0.0026(6) -0.0015(6)
C90 0.0303(8) 0.0243(8) 0.0411(9) -0.0030(7) -0.0007(7) -0.0063(6)
C39 0.0319(8) 0.0137(9) 0.0256(8) -0.0010(8) -0.0087(7) 0.0038(7)
C40 0.0359(9) 0.0243(9) 0.0307(9) 0.0032(7) -0.0063(7) 0.0059(8)
C41 0.0551(12) 0.0230(9) 0.0479(11) 0.0091(8) -0.0053(9) 0.0091(8)
C42 0.0270(8) 0.0176(8) 0.0421(11) -0.0012(8) -0.0089(8) 0.0008(7)
C43 0.0521(13) 0.0279(10) 0.0702(17) 0.0079(11) 0.0163(12) -0.0007(9)
C39A 0.041(4) 0.016(4) 0.036(4) 0.000(4) -0.010(4) -0.002(4)
C40A 0.039(4) 0.019(4) 0.039(4) 0.004(4) -0.011(4) 0.000(4)
C41A 0.047(6) 0.025(6) 0.054(6) 0.007(5) -0.004(6) 0.002(5)
C42A 0.034(4) 0.017(4) 0.036(4) 0.004(4) -0.008(4) 0.008(4)
C43A 0.046(6) 0.030(6) 0.047(6) -0.005(6) -0.001(6) 0.002(6)

loop_
_atom_type_symbol
_atom_type_description
_atom_type_scat_dispersion_real
_atom_type_scat_dispersion_imag
_atom_type_scat_source
C C 0.0181 0.0091 'International Tables Vol C Tables 4.2.6.8 and 6.1.1.4'
H H 0.0000 0.0000 'International Tables Vol C Tables 4.2.6.8 and 6.1.1.4'
Ca Ca 0.3641 1.2855 'International Tables Vol C Tables 4.2.6.8 and 6.1.1.4'
Mg Mg 0.1719 0.1771 'International Tables Vol C Tables 4.2.6.8 and 6.1.1.4'
N N 0.0311 0.0180 'International Tables Vol C Tables 4.2.6.8 and 6.1.1.4'

loop_
_exptl_crystal_face_index_h
_exptl_crystal_face_index_k
_exptl_crystal_face_index_l
_exptl_crystal_face_perp_dist
0 -1 -1 0.0517
0 1 1 0.0130
1 0 0 0.0651
1 19 1 0.0052
0 0 -1 0.0445
-1 0 -1 0.1087
-2 1 -1 0.1086
1 -12 -11 0.0505
0 -2 1 0.0498
0 2 -1 0.0167
0 14 9 0.0076
1 -15 -9 0.0495
-2 -1 0 0.1156
-1 -1 1 0.0958
5 15 0 0.0265
4 -9 9 0.0634

loop_
_geom_angle_atom_site_label_1
_geom_angle_atom_site_label_2
_geom_angle_atom_site_label_3
_geom_angle
_geom_angle_site_symmetry_1
_geom_angle_site_symmetry_3
_geom_angle_publ_flag
N3 Ca1 N4 76.21(4) . . ?
N3 Ca1 C44 147.00(4) . . ?
N3 Ca1 C45 118.22(4) . . ?
N3 Ca1 C46 103.27(4) . . ?
N3 Ca1 C48 131.92(4) . . ?
N3 Ca1 C52 163.40(4) . . ?
N3 Ca1 C53 161.01(4) . . ?
N4 Ca1 C44 122.68(4) . . ?
N4 Ca1 C45 131.87(4) . . ?
N4 Ca1 C46 156.84(4) . . ?
N4 Ca1 C48 143.88(4) . . ?
N4 Ca1 C52 98.60(4) . . ?
N4 Ca1 C53 122.32(4) . . ?
C44 Ca1 C52 48.63(4) . . ?
C45 Ca1 C44 28.78(4) . . ?
C45 Ca1 C46 28.25(4) . . ?
C45 Ca1 C48 61.49(4) . . ?
C45 Ca1 C52 77.11(4) . . ?
C46 Ca1 C44 48.07(4) . . ?
C46 Ca1 C52 87.72(4) . . ?
C48 Ca1 C44 48.92(4) . . ?
C48 Ca1 C46 51.77(4) . . ?
C48 Ca1 C52 47.48(4) . . ?
C53 Ca1 C44 28.79(4) . . ?
C53 Ca1 C45 54.27(4) . . ?
C53 Ca1 C46 61.70(4) . . ?
C53 Ca1 C48 29.96(4) . . ?
C53 Ca1 C52 26.01(4) . . ?
N1 Mg1 N2 91.66(4) . . ?
N1 Mg1 C44 123.61(5) . . ?
N1 Mg1 C45 156.11(5) . . ?
N1 Mg1 C46 159.18(5) . . ?
N1 Mg1 C47 126.75(5) . . ?
N2 Mg1 C44 126.89(5) . . ?
N2 Mg1 C45 105.91(4) . . ?
N2 Mg1 C46 104.37(4) . . ?
N2 Mg1 C47 122.72(5) . . ?
C44 Mg1 C45 32.50(4) . . ?
C44 Mg1 C46 55.84(4) . . ?
C46 Mg1 C45 28.77(4) . . ?
C47 Mg1 C44 69.31(5) . . ?
C47 Mg1 C45 56.02(4) . . ?
C47 Mg1 C46 32.64(4) . . ?
C1 N1 Mg1 125.08(9) . . ?
C1 N1 C12 123.93(11) . . ?
C12 N1 Mg1 110.94(8) . . ?
C3 N2 Mg1 124.92(9) . . ?
C3 N2 C28 125.09(11) . . ?
C28 N2 Mg1 109.98(8) . . ?
C55 N3 Ca1 133.15(9) . . ?
C55 N3 C59 120.01(11) . . ?
C59 N3 Ca1 106.82(8) . . ?
C57 N4 Ca1 133.98(9) . . ?
C57 N4 C75 122.39(11) . . ?
C75 N4 Ca1 103.52(7) . . ?
N1 C1 C2 122.06(12) . . ?
N1 C1 C4 126.79(11) . . ?
C2 C1 C4 111.11(11) . . ?
C1 C2 H2 112.8 . . ?
C3 C2 C1 134.42(12) . . ?
C3 C2 H2 112.8 . . ?
N2 C3 C2 121.64(12) . . ?
N2 C3 C8 127.17(12) . . ?
C2 C3 C8 111.19(11) . . ?
C5 C4 C1 107.39(10) . . ?
C5 C4 C7 108.12(11) . . ?
C6 C4 C1 118.37(11) . . ?
C6 C4 C5 106.88(11) . . ?
C6 C4 C7 105.31(11) . . ?
C7 C4 C1 110.37(11) . . ?
C4 C5 H5A 109.5 . . ?
C4 C5 H5B 109.5 . . ?
C4 C5 H5C 109.5 . . ?
H5A C5 H5B 109.5 . . ?
H5A C5 H5C 109.5 . . ?
H5B C5 H5C 109.5 . . ?
C4 C6 H6A 109.5 . . ?
C4 C6 H6B 109.5 . . ?
C4 C6 H6C 109.5 . . ?
H6A C6 H6B 109.5 . . ?
H6A C6 H6C 109.5 . . ?
H6B C6 H6C 109.5 . . ?
C4 C7 H7A 109.5 . . ?
C4 C7 H7B 109.5 . . ?
C4 C7 H7C 109.5 . . ?
H7A C7 H7B 109.5 . . ?
H7A C7 H7C 109.5 . . ?
H7B C7 H7C 109.5 . . ?
C9 C8 C3 118.09(11) . . ?
C9 C8 C10 105.51(11) . . ?
C9 C8 C11 106.70(12) . . ?
C10 C8 C3 109.85(11) . . ?
C11 C8 C3 108.75(11) . . ?
C11 C8 C10 107.44(11) . . ?
C8 C9 H9A 109.5 . . ?
C8 C9 H9B 109.5 . . ?
C8 C9 H9C 109.5 . . ?
H9A C9 H9B 109.5 . . ?
H9A C9 H9C 109.5 . . ?
H9B C9 H9C 109.5 . . ?
C8 C10 H10A 109.5 . . ?
C8 C10 H10B 109.5 . . ?
C8 C10 H10C 109.5 . . ?
H10A C10 H10B 109.5 . . ?
H10A C10 H10C 109.5 . . ?
H10B C10 H10C 109.5 . . ?
C8 C11 H11A 109.5 . . ?
C8 C11 H11B 109.5 . . ?
C8 C11 H11C 109.5 . . ?
H11A C11 H11B 109.5 . . ?
H11A C11 H11C 109.5 . . ?
H11B C11 H11C 109.5 . . ?
C13 C12 N1 120.12(11) . . ?
C13 C12 C17 121.02(12) . . ?
C17 C12 N1 118.68(11) . . ?
C12 C13 C18 122.33(11) . . ?
C14 C13 C12 118.13(12) . . ?
C14 C13 C18 119.52(11) . . ?
C13 C14 H14 119.3 . . ?
C15 C14 C13 121.40(12) . . ?
C15 C14 H14 119.3 . . ?
C14 C15 H15 120.0 . . ?
C14 C15 C16 120.07(12) . . ?
C16 C15 H15 120.0 . . ?
C15 C16 H16 119.3 . . ?
C15 C16 C17 121.35(12) . . ?
C17 C16 H16 119.3 . . ?
C12 C17 C23 121.69(11) . . ?
C16 C17 C12 117.93(12) . . ?
C16 C17 C23 120.37(11) . . ?
C13 C18 H18 106.6 . . ?
C13 C18 C19 112.54(11) . . ?
C13 C18 C21 112.30(10) . . ?
C19 C18 H18 106.6 . . ?
C19 C18 C21 111.78(11) . . ?
C21 C18 H18 106.6 . . ?
C18 C19 H19A 108.9 . . ?
C18 C19 H19B 108.9 . . ?
H19A C19 H19B 107.7 . . ?
C20 C19 C18 113.39(12) . . ?
C20 C19 H19A 108.9 . . ?
C20 C19 H19B 108.9 . . ?
C19 C20 H20A 109.5 . . ?
C19 C20 H20B 109.5 . . ?
C19 C20 H20C 109.5 . . ?
H20A C20 H20B 109.5 . . ?
H20A C20 H20C 109.5 . . ?
H20B C20 H20C 109.5 . . ?
C18 C21 H21A 108.3 . . ?
C18 C21 H21B 108.3 . . ?
H21A C21 H21B 107.4 . . ?
C22 C21 C18 115.94(11) . . ?
C22 C21 H21A 108.3 . . ?
C22 C21 H21B 108.3 . . ?
C21 C22 H22A 109.5 . . ?
C21 C22 H22B 109.5 . . ?
C21 C22 H22C 109.5 . . ?
H22A C22 H22B 109.5 . . ?
H22A C22 H22C 109.5 . . ?
H22B C22 H22C 109.5 . . ?
C17 C23 H23 106.5 . . ?
C17 C23 C24 113.09(11) . . ?
C17 C23 C26 113.01(11) . . ?
C24 C23 H23 106.5 . . ?
C26 C23 H23 106.5 . . ?
C26 C23 C24 110.76(11) . . ?
C23 C24 H24A 109.0 . . ?
C23 C24 H24B 109.0 . . ?
H24A C24 H24B 107.8 . . ?
C25 C24 C23 113.07(12) . . ?
C25 C24 H24A 109.0 . . ?
C25 C24 H24B 109.0 . . ?
C24 C25 H25A 109.5 . . ?
C24 C25 H25B 109.5 . . ?
C24 C25 H25C 109.5 . . ?
H25A C25 H25B 109.5 . . ?
H25A C25 H25C 109.5 . . ?
H25B C25 H25C 109.5 . . ?
C23 C26 H26A 108.7 . . ?
C23 C26 H26B 108.7 . . ?
H26A C26 H26B 107.6 . . ?
C27 C26 C23 114.36(12) . . ?
C27 C26 H26A 108.7 . . ?
C27 C26 H26B 108.7 . . ?
C26 C27 H27A 109.5 . . ?
C26 C27 H27B 109.5 . . ?
C26 C27 H27C 109.5 . . ?
H27A C27 H27B 109.5 . . ?
H27A C27 H27C 109.5 . . ?
H27B C27 H27C 109.5 . . ?
C29 C28 N2 118.13(12) . . ?
C29 C28 C33 121.64(13) . . ?
C33 C28 N2 119.82(13) . . ?
C28 C29 C34 121.41(12) . . ?
C30 C29 C28 117.55(14) . . ?
C30 C29 C34 121.03(14) . . ?
C29 C30 H30 119.6 . . ?
C31 C30 C29 120.90(15) . . ?
C31 C30 H30 119.6 . . ?
C30 C31 H31 119.5 . . ?
C32 C31 C30 120.91(14) . . ?
C32 C31 H31 119.5 . . ?
C31 C32 H32 119.4 . . ?
C31 C32 C33 121.11(15) . . ?
C33 C32 H32 119.4 . . ?
C28 C33 C39 120.93(14) . . ?
C28 C33 C39A 125.9(12) . . ?
C32 C33 C28 117.75(15) . . ?
C32 C33 C39 121.31(15) . . ?
C32 C33 C39A 115.1(11) . . ?
C29 C34 H34 106.5 . . ?
C29 C34 C35 112.27(12) . . ?
C29 C34 C37 113.37(12) . . ?
C35 C34 H34 106.5 . . ?
C35 C34 C37 111.19(12) . . ?
C37 C34 H34 106.5 . . ?
C34 C35 H35A 108.7 . . ?
C34 C35 H35B 108.7 . . ?
H35A C35 H35B 107.6 . . ?
C36 C35 C34 114.20(13) . . ?
C36 C35 H35A 108.7 . . ?
C36 C35 H35B 108.7 . . ?
C35 C36 H36A 109.5 . . ?
C35 C36 H36B 109.5 . . ?
C35 C36 H36C 109.5 . . ?
H36A C36 H36B 109.5 . . ?
H36A C36 H36C 109.5 . . ?
H36B C36 H36C 109.5 . . ?
C34 C37 H37A 108.8 . . ?
C34 C37 H37B 108.8 . . ?
H37A C37 H37B 107.7 . . ?
C38 C37 C34 113.86(12) . . ?
C38 C37 H37A 108.8 . . ?
C38 C37 H37B 108.8 . . ?
C37 C38 H38A 109.5 . . ?
C37 C38 H38B 109.5 . . ?
C37 C38 H38C 109.5 . . ?
H38A C38 H38B 109.5 . . ?
H38A C38 H38C 109.5 . . ?
H38B C38 H38C 109.5 . . ?
Ca1 C44 H44 110.1(10) . . ?
Mg1 C44 Ca1 123.52(5) . . ?
Mg1 C44 H44 126.3(10) . . ?
C45 C44 Ca1 62.82(7) . . ?
C45 C44 Mg1 87.77(8) . . ?
C45 C44 H44 115.9(10) . . ?
C53 C44 Ca1 60.64(7) . . ?
C53 C44 Mg1 95.29(8) . . ?
C53 C44 H44 114.7(10) . . ?
C53 C44 C45 113.09(12) . . ?
Ca1 C45 Mg1 122.66(5) . . ?
Ca1 C45 H45 108.2(11) . . ?
Mg1 C45 H45 128.7(11) . . ?
C44 C45 Ca1 88.41(8) . . ?
C44 C45 Mg1 59.73(7) . . ?
C44 C45 H45 120.4(11) . . ?
C46 C45 Ca1 80.25(8) . . ?
C46 C45 Mg1 75.13(8) . . ?
C46 C45 C44 116.39(12) . . ?
C46 C45 H45 122.7(11) . . ?
Ca1 C46 H46 109.7(10) . . ?
Mg1 C46 Ca1 119.16(5) . . ?
Mg1 C46 H46 131.1(10) . . ?
C45 C46 Ca1 71.50(8) . . ?
C45 C46 Mg1 76.09(8) . . ?
C45 C46 H46 123.3(10) . . ?
C45 C46 C47 116.69(12) . . ?
C47 C46 Ca1 93.00(8) . . ?
C47 C46 Mg1 58.84(7) . . ?
C47 C46 H46 119.7(10) . . ?
Mg1 C47 H47 126.6(9) . . ?
C46 C47 Mg1 88.52(8) . . ?
C46 C47 H47 115.2(9) . . ?
C46 C47 C48 113.43(11) . . ?
C48 C47 Mg1 94.88(8) . . ?
C48 C47 H47 114.7(10) . . ?
C47 C48 Ca1 93.49(8) . . ?
C49 C48 Ca1 106.91(8) . . ?
C49 C48 C47 126.10(12) . . ?
C49 C48 C53 118.58(12) . . ?
C53 C48 Ca1 69.23(7) . . ?
C53 C48 C47 115.27(12) . . ?
C48 C49 H49 119.4 . . ?
C48 C49 C50 121.28(13) . . ?
C50 C49 H49 119.4 . . ?
C49 C50 H50 120.1 . . ?
C51 C50 C49 119.81(13) . . ?
C51 C50 H50 120.1 . . ?
C50 C51 H51 120.1 . . ?
C50 C51 C52 119.87(13) . . ?
C52 C51 H51 120.1 . . ?
Ca1 C52 H52 103.2 . . ?
C51 C52 Ca1 108.70(9) . . ?
C51 C52 H52 119.5 . . ?
C51 C52 C53 121.01(13) . . ?
C53 C52 Ca1 56.92(7) . . ?
C53 C52 H52 119.5 . . ?
C44 C53 Ca1 90.58(8) . . ?
C48 C53 Ca1 80.81(7) . . ?
C48 C53 C44 114.90(12) . . ?
C52 C53 Ca1 97.06(8) . . ?
C52 C53 C44 126.44(12) . . ?
C52 C53 C48 118.66(13) . . ?
H54A C54 H54B 109.5 . . ?
H54A C54 H54C 109.5 . . ?
H54B C54 H54C 109.5 . . ?
C55 C54 H54A 109.5 . . ?
C55 C54 H54B 109.5 . . ?
C55 C54 H54C 109.5 . . ?
N3 C55 C54 121.07(12) . . ?
N3 C55 C56 123.82(12) . . ?
C56 C55 C54 115.10(11) . . ?
C55 C56 H56 115.6 . . ?
C55 C56 C57 128.79(12) . . ?
C57 C56 H56 115.6 . . ?
N4 C57 C56 123.02(12) . . ?
N4 C57 C58 121.87(12) . . ?
C56 C57 C58 115.08(11) . . ?
C57 C58 H58A 109.5 . . ?
C57 C58 H58B 109.5 . . ?
C57 C58 H58C 109.5 . . ?
H58A C58 H58B 109.5 . . ?
H58A C58 H58C 109.5 . . ?
H58B C58 H58C 109.5 . . ?
C60 C59 N3 119.90(12) . . ?
C64 C59 N3 118.43(12) . . ?
C64 C59 C60 121.36(12) . . ?
C59 C60 C65 120.82(12) . . ?
C61 C60 C59 117.92(13) . . ?
C61 C60 C65 121.25(13) . . ?
C60 C61 H61 119.4 . . ?
C62 C61 C60 121.20(14) . . ?
C62 C61 H61 119.4 . . ?
C61 C62 H62 119.8 . . ?
C61 C62 C63 120.38(13) . . ?
C63 C62 H62 119.8 . . ?
C62 C63 H63 119.3 . . ?
C62 C63 C64 121.41(14) . . ?
C64 C63 H63 119.3 . . ?
C59 C64 C70 120.71(12) . . ?
C63 C64 C59 117.72(13) . . ?
C63 C64 C70 121.56(13) . . ?
C60 C65 H65 106.3 . . ?
C60 C65 C66 114.31(12) . . ?
C60 C65 C68 111.91(12) . . ?
C66 C65 H65 106.3 . . ?
C66 C65 C68 111.22(12) . . ?
C68 C65 H65 106.3 . . ?
C65 C66 H66A 108.8 . . ?
C65 C66 H66B 108.8 . . ?
H66A C66 H66B 107.7 . . ?
C67 C66 C65 113.64(13) . . ?
C67 C66 H66A 108.8 . . ?
C67 C66 H66B 108.8 . . ?
C66 C67 H67A 109.5 . . ?
C66 C67 H67B 109.5 . . ?
C66 C67 H67C 109.5 . . ?
H67A C67 H67B 109.5 . . ?
H67A C67 H67C 109.5 . . ?
H67B C67 H67C 109.5 . . ?
C65 C68 H68A 108.5 . . ?
C65 C68 H68B 108.5 . . ?
H68A C68 H68B 107.5 . . ?
C69 C68 C65 114.93(13) . . ?
C69 C68 H68A 108.5 . . ?
C69 C68 H68B 108.5 . . ?
C68 C69 H69A 109.5 . . ?
C68 C69 H69B 109.5 . . ?
C68 C69 H69C 109.5 . . ?
H69A C69 H69B 109.5 . . ?
H69A C69 H69C 109.5 . . ?
H69B C69 H69C 109.5 . . ?
C64 C70 H70 106.2 . . ?
C64 C70 C71 112.93(11) . . ?
C64 C70 C73 113.19(12) . . ?
C71 C70 H70 106.2 . . ?
C73 C70 H70 106.2 . . ?
C73 C70 C71 111.41(12) . . ?
C70 C71 H71A 108.7 . . ?
C70 C71 H71B 108.7 . . ?
H71A C71 H71B 107.6 . . ?
C72 C71 C70 114.41(12) . . ?
C72 C71 H71A 108.7 . . ?
C72 C71 H71B 108.7 . . ?
C71 C72 H72A 109.5 . . ?
C71 C72 H72B 109.5 . . ?
C71 C72 H72C 109.5 . . ?
H72A C72 H72B 109.5 . . ?
H72A C72 H72C 109.5 . . ?
H72B C72 H72C 109.5 . . ?
C70 C73 H73A 108.9 . . ?
C70 C73 H73B 108.9 . . ?
H73A C73 H73B 107.7 . . ?
C74 C73 C70 113.39(12) . . ?
C74 C73 H73A 108.9 . . ?
C74 C73 H73B 108.9 . . ?
C73 C74 H74A 109.5 . . ?
C73 C74 H74B 109.5 . . ?
C73 C74 H74C 109.5 . . ?
H74A C74 H74B 109.5 . . ?
H74A C74 H74C 109.5 . . ?
H74B C74 H74C 109.5 . . ?
C76 C75 N4 117.90(12) . . ?
C76 C75 C80 121.01(12) . . ?
C80 C75 N4 120.48(12) . . ?
C75 C76 C81 121.01(12) . . ?
C77 C76 C75 118.31(12) . . ?
C77 C76 C81 120.68(12) . . ?
C76 C77 H77 119.4 . . ?
C78 C77 C76 121.13(13) . . ?
C78 C77 H77 119.4 . . ?
C77 C78 H78 119.9 . . ?
C79 C78 C77 120.15(13) . . ?
C79 C78 H78 119.9 . . ?
C78 C79 H79 119.2 . . ?
C78 C79 C80 121.66(13) . . ?
C80 C79 H79 119.2 . . ?
C75 C80 C86 123.18(12) . . ?
C79 C80 C75 117.68(12) . . ?
C79 C80 C86 119.13(12) . . ?
C76 C81 H81 106.3 . . ?
C76 C81 C84 113.56(11) . . ?
C82 C81 C76 112.56(11) . . ?
C82 C81 H81 106.3 . . ?
C82 C81 C84 111.29(11) . . ?
C84 C81 H81 106.3 . . ?
C81 C82 H82A 108.7 . . ?
C81 C82 H82B 108.7 . . ?
H82A C82 H82B 107.6 . . ?
C83 C82 C81 114.27(12) . . ?
C83 C82 H82A 108.7 . . ?
C83 C82 H82B 108.7 . . ?
C82 C83 H83A 109.5 . . ?
C82 C83 H83B 109.5 . . ?
C82 C83 H83C 109.5 . . ?
H83A C83 H83B 109.5 . . ?
H83A C83 H83C 109.5 . . ?
H83B C83 H83C 109.5 . . ?
C81 C84 H84A 108.8 . . ?
C81 C84 H84B 108.8 . . ?
H84A C84 H84B 107.7 . . ?
C85 C84 C81 113.85(12) . . ?
C85 C84 H84A 108.8 . . ?
C85 C84 H84B 108.8 . . ?
C84 C85 H85A 109.5 . . ?
C84 C85 H85B 109.5 . . ?
C84 C85 H85C 109.5 . . ?
H85A C85 H85B 109.5 . . ?
H85A C85 H85C 109.5 . . ?
H85B C85 H85C 109.5 . . ?
C80 C86 H86 107.3 . . ?
C80 C86 C87 113.56(11) . . ?
C80 C86 C89 112.38(11) . . ?
C87 C86 H86 107.3 . . ?
C87 C86 C89 108.57(11) . . ?
C89 C86 H86 107.3 . . ?
C86 C87 H87A 108.5 . . ?
C86 C87 H87B 108.5 . . ?
H87A C87 H87B 107.5 . . ?
C88 C87 C86 115.09(11) . . ?
C88 C87 H87A 108.5 . . ?
C88 C87 H87B 108.5 . . ?
C87 C88 H88A 109.5 . . ?
C87 C88 H88B 109.5 . . ?
C87 C88 H88C 109.5 . . ?
H88A C88 H88B 109.5 . . ?
H88A C88 H88C 109.5 . . ?
H88B C88 H88C 109.5 . . ?
C86 C89 H89A 108.4 . . ?
C86 C89 H89B 108.4 . . ?
H89A C89 H89B 107.5 . . ?
C90 C89 C86 115.55(12) . . ?
C90 C89 H89A 108.4 . . ?
C90 C89 H89B 108.4 . . ?
C89 C90 H90A 109.5 . . ?
C89 C90 H90B 109.5 . . ?
C89 C90 H90C 109.5 . . ?
H90A C90 H90B 109.5 . . ?
H90A C90 H90C 109.5 . . ?
H90B C90 H90C 109.5 . . ?
C33 C39 H39 106.3 . . ?
C33 C39 C40 115.20(17) . . ?
C33 C39 C42 114.15(15) . . ?
C40 C39 H39 106.3 . . ?
C42 C39 H39 106.3 . . ?
C42 C39 C40 107.91(16) . . ?
C39 C40 H40A 108.3 . . ?
C39 C40 H40B 108.3 . . ?
H40A C40 H40B 107.4 . . ?
C41 C40 C39 115.78(16) . . ?
C41 C40 H40A 108.3 . . ?
C41 C40 H40B 108.3 . . ?
C40 C41 H41A 109.5 . . ?
C40 C41 H41B 109.5 . . ?
C40 C41 H41C 109.5 . . ?
H41A C41 H41B 109.5 . . ?
H41A C41 H41C 109.5 . . ?
H41B C41 H41C 109.5 . . ?
C39 C42 H42A 108.9 . . ?
C39 C42 H42B 108.9 . . ?
H42A C42 H42B 107.7 . . ?
C43 C42 C39 113.36(16) . . ?
C43 C42 H42A 108.9 . . ?
C43 C42 H42B 108.9 . . ?
C42 C43 H43A 109.5 . . ?
C42 C43 H43B 109.5 . . ?
C42 C43 H43C 109.5 . . ?
H43A C43 H43B 109.5 . . ?
H43A C43 H43C 109.5 . . ?
H43B C43 H43C 109.5 . . ?
C33 C39A H39A 113.2 . . ?
C33 C39A C40A 103.0(15) . . ?
C40A C39A H39A 113.2 . . ?
C42A C39A C33 95.1(15) . . ?
C42A C39A H39A 113.2 . . ?
C42A C39A C40A 117(2) . . ?
C39A C40A H40C 111.8 . . ?
C39A C40A H40D 111.8 . . ?
C39A C40A C41A 99.7(16) . . ?
H40C C40A H40D 109.5 . . ?
C41A C40A H40C 111.8 . . ?
C41A C40A H40D 111.8 . . ?
C40A C41A H41D 109.5 . . ?
C40A C41A H41E 109.5 . . ?
C40A C41A H41F 109.5 . . ?
H41D C41A H41E 109.5 . . ?
H41D C41A H41F 109.5 . . ?
H41E C41A H41F 109.5 . . ?
C39A C42A H42C 108.7 . . ?
C39A C42A H42D 108.7 . . ?
C39A C42A C43A 114.0(18) . . ?
H42C C42A H42D 107.6 . . ?
C43A C42A H42C 108.7 . . ?
C43A C42A H42D 108.7 . . ?
C42A C43A H43D 109.5 . . ?
C42A C43A H43E 109.5 . . ?
C42A C43A H43F 109.5 . . ?
H43D C43A H43E 109.5 . . ?
H43D C43A H43F 109.5 . . ?
H43E C43A H43F 109.5 . . ?

loop_
_geom_bond_atom_site_label_1
_geom_bond_atom_site_label_2
_geom_bond_distance
_geom_bond_site_symmetry_2
_geom_bond_publ_flag
Ca1 N3 2.3450(11) . ?
Ca1 N4 2.3566(11) . ?
Ca1 C44 3.0701(14) . ?
Ca1 C45 2.7320(13) . ?
Ca1 C46 2.8393(13) . ?
Ca1 C48 2.8250(12) . ?
Ca1 C52 3.1691(14) . ?
Ca1 C53 2.6758(13) . ?
Mg1 N1 2.0950(11) . ?
Mg1 N2 2.1122(12) . ?
Mg1 C44 2.3765(14) . ?
Mg1 C45 2.7495(14) . ?
Mg1 C46 2.7377(14) . ?
Mg1 C47 2.3435(14) . ?
N1 C1 1.3328(17) . ?
N1 C12 1.4375(16) . ?
N2 C3 1.3349(17) . ?
N2 C28 1.4333(17) . ?
N3 C55 1.3282(17) . ?
N3 C59 1.4261(17) . ?
N4 C57 1.3213(17) . ?
N4 C75 1.4238(17) . ?
C1 C2 1.4083(18) . ?
C1 C4 1.5862(17) . ?
C2 H2 0.9500 . ?
C2 C3 1.4064(19) . ?
C3 C8 1.5847(18) . ?
C4 C5 1.5445(18) . ?
C4 C6 1.5408(18) . ?
C4 C7 1.5493(18) . ?
C5 H5A 0.9800 . ?
C5 H5B 0.9800 . ?
C5 H5C 0.9800 . ?
C6 H6A 0.9800 . ?
C6 H6B 0.9800 . ?
C6 H6C 0.9800 . ?
C7 H7A 0.9800 . ?
C7 H7B 0.9800 . ?
C7 H7C 0.9800 . ?
C8 C9 1.5388(19) . ?
C8 C10 1.5482(19) . ?
C8 C11 1.547(2) . ?
C9 H9A 0.9800 . ?
C9 H9B 0.9800 . ?
C9 H9C 0.9800 . ?
C10 H10A 0.9800 . ?
C10 H10B 0.9800 . ?
C10 H10C 0.9800 . ?
C11 H11A 0.9800 . ?
C11 H11B 0.9800 . ?
C11 H11C 0.9800 . ?
C12 C13 1.4142(18) . ?
C12 C17 1.4201(18) . ?
C13 C14 1.3968(18) . ?
C13 C18 1.5259(18) . ?
C14 H14 0.9500 . ?
C14 C15 1.3811(19) . ?
C15 H15 0.9500 . ?
C15 C16 1.3869(19) . ?
C16 H16 0.9500 . ?
C16 C17 1.3961(18) . ?
C17 C23 1.5317(18) . ?
C18 H18 1.0000 . ?
C18 C19 1.5421(18) . ?
C18 C21 1.5437(18) . ?
C19 H19A 0.9900 . ?
C19 H19B 0.9900 . ?
C19 C20 1.529(2) . ?
C20 H20A 0.9800 . ?
C20 H20B 0.9800 . ?
C20 H20C 0.9800 . ?
C21 H21A 0.9900 . ?
C21 H21B 0.9900 . ?
C21 C22 1.5261(19) . ?
C22 H22A 0.9800 . ?
C22 H22B 0.9800 . ?
C22 H22C 0.9800 . ?
C23 H23 1.0000 . ?
C23 C24 1.5414(18) . ?
C23 C26 1.5395(19) . ?
C24 H24A 0.9900 . ?
C24 H24B 0.9900 . ?
C24 C25 1.5283(19) . ?
C25 H25A 0.9800 . ?
C25 H25B 0.9800 . ?
C25 H25C 0.9800 . ?
C26 H26A 0.9900 . ?
C26 H26B 0.9900 . ?
C26 C27 1.527(2) . ?
C27 H27A 0.9800 . ?
C27 H27B 0.9800 . ?
C27 H27C 0.9800 . ?
C28 C29 1.410(2) . ?
C28 C33 1.421(2) . ?
C29 C30 1.404(2) . ?
C29 C34 1.532(2) . ?
C30 H30 0.9500 . ?
C30 C31 1.382(2) . ?
C31 H31 0.9500 . ?
C31 C32 1.376(3) . ?
C32 H32 0.9500 . ?
C32 C33 1.393(2) . ?
C33 C39 1.533(3) . ?
C33 C39A 1.522(19) . ?
C34 H34 1.0000 . ?
C34 C35 1.533(2) . ?
C34 C37 1.5522(19) . ?
C35 H35A 0.9900 . ?
C35 H35B 0.9900 . ?
C35 C36 1.527(2) . ?
C36 H36A 0.9800 . ?
C36 H36B 0.9800 . ?
C36 H36C 0.9800 . ?
C37 H37A 0.9900 . ?
C37 H37B 0.9900 . ?
C37 C38 1.531(2) . ?
C38 H38A 0.9800 . ?
C38 H38B 0.9800 . ?
C38 H38C 0.9800 . ?
C44 H44 0.975(18) . ?
C44 C45 1.479(2) . ?
C44 C53 1.4785(19) . ?
C45 H45 0.953(18) . ?
C45 C46 1.363(2) . ?
C46 H46 1.001(18) . ?
C46 C47 1.4770(19) . ?
C47 H47 0.998(16) . ?
C47 C48 1.4809(18) . ?
C48 C49 1.3981(19) . ?
C48 C53 1.4289(18) . ?
C49 H49 0.9500 . ?
C49 C50 1.398(2) . ?
C50 H50 0.9500 . ?
C50 C51 1.381(2) . ?
C51 H51 0.9500 . ?
C51 C52 1.397(2) . ?
C52 H52 0.9500 . ?
C52 C53 1.4005(19) . ?
C54 H54A 0.9800 . ?
C54 H54B 0.9800 . ?
C54 H54C 0.9800 . ?
C54 C55 1.5214(18) . ?
C55 C56 1.4042(19) . ?
C56 H56 0.9500 . ?
C56 C57 1.4069(19) . ?
C57 C58 1.5193(18) . ?
C58 H58A 0.9800 . ?
C58 H58B 0.9800 . ?
C58 H58C 0.9800 . ?
C59 C60 1.418(2) . ?
C59 C64 1.4132(19) . ?
C60 C61 1.396(2) . ?
C60 C65 1.532(2) . ?
C61 H61 0.9500 . ?
C61 C62 1.378(2) . ?
C62 H62 0.9500 . ?
C62 C63 1.383(2) . ?
C63 H63 0.9500 . ?
C63 C64 1.395(2) . ?
C64 C70 1.530(2) . ?
C65 H65 1.0000 . ?
C65 C66 1.537(2) . ?
C65 C68 1.544(2) . ?
C66 H66A 0.9900 . ?
C66 H66B 0.9900 . ?
C66 C67 1.514(2) . ?
C67 H67A 0.9800 . ?
C67 H67B 0.9800 . ?
C67 H67C 0.9800 . ?
C68 H68A 0.9900 . ?
C68 H68B 0.9900 . ?
C68 C69 1.515(2) . ?
C69 H69A 0.9800 . ?
C69 H69B 0.9800 . ?
C69 H69C 0.9800 . ?
C70 H70 1.0000 . ?
C70 C71 1.542(2) . ?
C70 C73 1.5376(19) . ?
C71 H71A 0.9900 . ?
C71 H71B 0.9900 . ?
C71 C72 1.520(2) . ?
C72 H72A 0.9800 . ?
C72 H72B 0.9800 . ?
C72 H72C 0.9800 . ?
C73 H73A 0.9900 . ?
C73 H73B 0.9900 . ?
C73 C74 1.526(2) . ?
C74 H74A 0.9800 . ?
C74 H74B 0.9800 . ?
C74 H74C 0.9800 . ?
C75 C76 1.4173(18) . ?
C75 C80 1.4200(19) . ?
C76 C77 1.3947(19) . ?
C76 C81 1.5356(18) . ?
C77 H77 0.9500 . ?
C77 C78 1.386(2) . ?
C78 H78 0.9500 . ?
C78 C79 1.381(2) . ?
C79 H79 0.9500 . ?
C79 C80 1.3980(19) . ?
C80 C86 1.5329(19) . ?
C81 H81 1.0000 . ?
C81 C82 1.5349(19) . ?
C81 C84 1.5429(18) . ?
C82 H82A 0.9900 . ?
C82 H82B 0.9900 . ?
C82 C83 1.520(2) . ?
C83 H83A 0.9800 . ?
C83 H83B 0.9800 . ?
C83 H83C 0.9800 . ?
C84 H84A 0.9900 . ?
C84 H84B 0.9900 . ?
C84 C85 1.512(2) . ?
C85 H85A 0.9800 . ?
C85 H85B 0.9800 . ?
C85 H85C 0.9800 . ?
C86 H86 1.0000 . ?
C86 C87 1.5392(19) . ?
C86 C89 1.5425(19) . ?
C87 H87A 0.9900 . ?
C87 H87B 0.9900 . ?
C87 C88 1.515(2) . ?
C88 H88A 0.9800 . ?
C88 H88B 0.9800 . ?
C88 H88C 0.9800 . ?
C89 H89A 0.9900 . ?
C89 H89B 0.9900 . ?
C89 C90 1.520(2) . ?
C90 H90A 0.9800 . ?
C90 H90B 0.9800 . ?
C90 H90C 0.9800 . ?
C39 H39 1.0000 . ?
C39 C40 1.548(2) . ?
C39 C42 1.537(2) . ?
C40 H40A 0.9900 . ?
C40 H40B 0.9900 . ?
C40 C41 1.519(3) . ?
C41 H41A 0.9800 . ?
C41 H41B 0.9800 . ?
C41 H41C 0.9800 . ?
C42 H42A 0.9900 . ?
C42 H42B 0.9900 . ?
C42 C43 1.521(3) . ?
C43 H43A 0.9800 . ?
C43 H43B 0.9800 . ?
C43 H43C 0.9800 . ?
C39A H39A 1.0000 . ?
C39A C40A 1.531(16) . ?
C39A C42A 1.512(16) . ?
C40A H40C 0.9900 . ?
C40A H40D 0.9900 . ?
C40A C41A 1.533(16) . ?
C41A H41D 0.9800 . ?
C41A H41E 0.9800 . ?
C41A H41F 0.9800 . ?
C42A H42C 0.9900 . ?
C42A H42D 0.9900 . ?
C42A C43A 1.549(16) . ?
C43A H43D 0.9800 . ?
C43A H43E 0.9800 . ?
C43A H43F 0.9800 . ?

loop_
_geom_torsion_atom_site_label_1
_geom_torsion_atom_site_label_2
_geom_torsion_atom_site_label_3
_geom_torsion_atom_site_label_4
_geom_torsion
_geom_torsion_site_symmetry_1
_geom_torsion_site_symmetry_2
_geom_torsion_site_symmetry_3
_geom_torsion_site_symmetry_4
_geom_torsion_publ_flag
Ca1 N3 C55 C54 -169.73(9) . . . . ?
Ca1 N3 C55 C56 9.2(2) . . . . ?
Ca1 N3 C59 C60 -106.07(11) . . . . ?
Ca1 N3 C59 C64 67.62(13) . . . . ?
Ca1 N4 C57 C56 0.9(2) . . . . ?
Ca1 N4 C57 C58 -176.74(9) . . . . ?
Ca1 N4 C75 C76 67.64(11) . . . . ?
Ca1 N4 C75 C80 -103.51(11) . . . . ?
Ca1 C44 C45 Mg1 -129.89(4) . . . . ?
Ca1 C44 C45 C46 -78.30(11) . . . . ?
Ca1 C44 C53 C48 80.13(10) . . . . ?
Ca1 C44 C53 C52 -99.22(13) . . . . ?
Ca1 C45 C46 Mg1 -127.75(4) . . . . ?
Ca1 C45 C46 C47 -83.89(11) . . . . ?
Ca1 C46 C47 Mg1 -122.58(4) . . . . ?
Ca1 C46 C47 C48 -27.90(11) . . . . ?
Ca1 C48 C49 C50 -77.73(14) . . . . ?
Ca1 C48 C53 C44 -86.34(10) . . . . ?
Ca1 C48 C53 C52 93.07(11) . . . . ?
Ca1 C52 C53 C44 95.97(13) . . . . ?
Ca1 C52 C53 C48 -83.36(11) . . . . ?
Mg1 N1 C1 C2 1.12(17) . . . . ?
Mg1 N1 C1 C4 -176.51(9) . . . . ?
Mg1 N1 C12 C13 94.02(11) . . . . ?
Mg1 N1 C12 C17 -81.04(12) . . . . ?
Mg1 N2 C3 C2 2.14(18) . . . . ?
Mg1 N2 C3 C8 -178.41(10) . . . . ?
Mg1 N2 C28 C29 -77.17(13) . . . . ?
Mg1 N2 C28 C33 95.55(12) . . . . ?
Mg1 C44 C45 Ca1 129.89(4) . . . . ?
Mg1 C44 C45 C46 51.59(12) . . . . ?
Mg1 C44 C53 Ca1 -125.75(5) . . . . ?
Mg1 C44 C53 C48 -45.62(11) . . . . ?
Mg1 C44 C53 C52 135.02(12) . . . . ?
Mg1 C45 C46 Ca1 127.75(4) . . . . ?
Mg1 C45 C46 C47 43.85(10) . . . . ?
Mg1 C46 C47 C48 94.68(11) . . . . ?
Mg1 C47 C48 Ca1 118.57(5) . . . . ?
Mg1 C47 C48 C49 -127.52(12) . . . . ?
Mg1 C47 C48 C53 49.92(11) . . . . ?
N1 C1 C2 C3 -5.1(2) . . . . ?
N1 C1 C4 C5 112.20(14) . . . . ?
N1 C1 C4 C6 -8.80(19) . . . . ?
N1 C1 C4 C7 -130.17(13) . . . . ?
N1 C12 C13 C14 -177.80(11) . . . . ?
N1 C12 C13 C18 3.92(18) . . . . ?
N1 C12 C17 C16 178.75(11) . . . . ?
N1 C12 C17 C23 -0.35(18) . . . . ?
N2 C3 C8 C9 -2.4(2) . . . . ?
N2 C3 C8 C10 -123.39(14) . . . . ?
N2 C3 C8 C11 119.28(14) . . . . ?
N2 C28 C29 C30 177.02(12) . . . . ?
N2 C28 C29 C34 -1.71(19) . . . . ?
N2 C28 C33 C32 -175.46(12) . . . . ?
N2 C28 C33 C39 6.0(2) . . . . ?
N2 C28 C33 C39A 17.8(11) . . . . ?
N3 C55 C56 C57 2.4(2) . . . . ?
N3 C59 C60 C61 172.91(12) . . . . ?
N3 C59 C60 C65 -5.98(19) . . . . ?
N3 C59 C64 C63 -172.44(12) . . . . ?
N3 C59 C64 C70 8.48(19) . . . . ?
N4 C75 C76 C77 -169.92(11) . . . . ?
N4 C75 C76 C81 9.27(17) . . . . ?
N4 C75 C80 C79 168.09(11) . . . . ?
N4 C75 C80 C86 -12.81(18) . . . . ?
C1 N1 C12 C13 -83.47(16) . . . . ?
C1 N1 C12 C17 101.46(14) . . . . ?
C1 C2 C3 N2 3.3(2) . . . . ?
C1 C2 C3 C8 -176.29(14) . . . . ?
C2 C1 C4 C5 -65.65(13) . . . . ?
C2 C1 C4 C6 173.36(12) . . . . ?
C2 C1 C4 C7 51.99(14) . . . . ?
C2 C3 C8 C9 177.11(12) . . . . ?
C2 C3 C8 C10 56.12(15) . . . . ?
C2 C3 C8 C11 -61.21(14) . . . . ?
C3 N2 C28 C29 103.78(15) . . . . ?
C3 N2 C28 C33 -83.51(17) . . . . ?
C4 C1 C2 C3 172.86(14) . . . . ?
C12 N1 C1 C2 178.26(12) . . . . ?
C12 N1 C1 C4 0.63(19) . . . . ?
C12 C13 C14 C15 0.39(19) . . . . ?
C12 C13 C18 C19 133.71(13) . . . . ?
C12 C13 C18 C21 -99.10(14) . . . . ?
C12 C17 C23 C24 159.50(12) . . . . ?
C12 C17 C23 C26 -73.65(15) . . . . ?
C13 C12 C17 C16 3.73(18) . . . . ?
C13 C12 C17 C23 -175.37(11) . . . . ?
C13 C14 C15 C16 1.1(2) . . . . ?
C13 C18 C19 C20 -174.19(12) . . . . ?
C13 C18 C21 C22 -75.34(14) . . . . ?
C14 C13 C18 C19 -44.55(16) . . . . ?
C14 C13 C18 C21 82.64(14) . . . . ?
C14 C15 C16 C17 -0.2(2) . . . . ?
C15 C16 C17 C12 -2.22(19) . . . . ?
C15 C16 C17 C23 176.90(12) . . . . ?
C16 C17 C23 C24 -19.59(17) . . . . ?
C16 C17 C23 C26 107.27(14) . . . . ?
C17 C12 C13 C14 -2.85(18) . . . . ?
C17 C12 C13 C18 178.87(11) . . . . ?
C17 C23 C24 C25 -165.16(12) . . . . ?
C17 C23 C26 C27 -69.95(15) . . . . ?
C18 C13 C14 C15 178.73(12) . . . . ?
C19 C18 C21 C22 52.25(15) . . . . ?
C21 C18 C19 C20 58.34(15) . . . . ?
C24 C23 C26 C27 58.13(15) . . . . ?
C26 C23 C24 C25 66.81(15) . . . . ?
C28 N2 C3 C2 -178.95(13) . . . . ?
C28 N2 C3 C8 0.5(2) . . . . ?
C28 C29 C30 C31 -2.4(2) . . . . ?
C28 C29 C34 C35 155.69(13) . . . . ?
C28 C29 C34 C37 -77.26(16) . . . . ?
C28 C33 C39 C40 159.90(15) . . . . ?
C28 C33 C39 C42 -74.4(2) . . . . ?
C28 C33 C39A C40A 143.5(14) . . . . ?
C28 C33 C39A C42A -97.0(18) . . . . ?
C29 C28 C33 C32 -3.0(2) . . . . ?
C29 C28 C33 C39 178.45(14) . . . . ?
C29 C28 C33 C39A -169.7(11) . . . . ?
C29 C30 C31 C32 -1.0(2) . . . . ?
C29 C34 C35 C36 -169.97(13) . . . . ?
C29 C34 C37 C38 133.20(14) . . . . ?
C30 C29 C34 C35 -23.00(18) . . . . ?
C30 C29 C34 C37 104.06(15) . . . . ?
C30 C31 C32 C33 2.5(2) . . . . ?
C31 C32 C33 C28 -0.5(2) . . . . ?
C31 C32 C33 C39 178.00(15) . . . . ?
C31 C32 C33 C39A 167.6(11) . . . . ?
C32 C33 C39 C40 -18.6(2) . . . . ?
C32 C33 C39 C42 107.09(19) . . . . ?
C32 C33 C39A C40A -24(2) . . . . ?
C32 C33 C39A C42A 96.0(14) . . . . ?
C33 C28 C29 C30 4.4(2) . . . . ?
C33 C28 C29 C34 -174.29(12) . . . . ?
C33 C39 C40 C41 -65.9(2) . . . . ?
C33 C39 C42 C43 155.80(18) . . . . ?
C33 C39A C40A C41A -173.3(17) . . . . ?
C33 C39A C42A C43A 158.5(18) . . . . ?
C34 C29 C30 C31 176.31(13) . . . . ?
C35 C34 C37 C38 -99.18(16) . . . . ?
C37 C34 C35 C36 61.82(18) . . . . ?
C44 C45 C46 Ca1 83.30(11) . . . . ?
C44 C45 C46 Mg1 -44.45(10) . . . . ?
C44 C45 C46 C47 -0.59(18) . . . . ?
C45 C44 C53 Ca1 -35.93(11) . . . . ?
C45 C44 C53 C48 44.20(15) . . . . ?
C45 C44 C53 C52 -135.15(13) . . . . ?
C45 C46 C47 Mg1 -51.80(12) . . . . ?
C45 C46 C47 C48 42.87(17) . . . . ?
C46 C47 C48 Ca1 28.07(11) . . . . ?
C46 C47 C48 C49 141.98(13) . . . . ?
C46 C47 C48 C53 -40.58(16) . . . . ?
C47 C48 C49 C50 174.78(12) . . . . ?
C47 C48 C53 Ca1 83.86(10) . . . . ?
C47 C48 C53 C44 -2.48(16) . . . . ?
C47 C48 C53 C52 176.93(11) . . . . ?
C48 C49 C50 C51 6.5(2) . . . . ?
C49 C48 C53 Ca1 -98.50(11) . . . . ?
C49 C48 C53 C44 175.16(12) . . . . ?
C49 C48 C53 C52 -5.43(18) . . . . ?
C49 C50 C51 C52 -2.2(2) . . . . ?
C50 C51 C52 Ca1 56.01(14) . . . . ?
C50 C51 C52 C53 -6.0(2) . . . . ?
C51 C52 C53 Ca1 93.15(12) . . . . ?
C51 C52 C53 C44 -170.88(13) . . . . ?
C51 C52 C53 C48 9.79(19) . . . . ?
C53 C44 C45 Ca1 35.09(10) . . . . ?
C53 C44 C45 Mg1 -94.80(10) . . . . ?
C53 C44 C45 C46 -43.20(16) . . . . ?
C53 C48 C49 C50 -2.58(19) . . . . ?
C54 C55 C56 C57 -178.57(13) . . . . ?
C55 N3 C59 C60 75.24(16) . . . . ?
C55 N3 C59 C64 -111.07(14) . . . . ?
C55 C56 C57 N4 -7.5(2) . . . . ?
C55 C56 C57 C58 170.29(13) . . . . ?
C57 N4 C75 C76 -115.66(14) . . . . ?
C57 N4 C75 C80 73.19(16) . . . . ?
C59 N3 C55 C54 8.55(19) . . . . ?
C59 N3 C55 C56 -172.52(12) . . . . ?
C59 C60 C61 C62 -0.4(2) . . . . ?
C59 C60 C65 C66 -149.26(13) . . . . ?
C59 C60 C65 C68 83.17(16) . . . . ?
C59 C64 C70 C71 65.21(16) . . . . ?
C59 C64 C70 C73 -167.02(12) . . . . ?
C60 C59 C64 C63 1.16(19) . . . . ?
C60 C59 C64 C70 -177.92(12) . . . . ?
C60 C61 C62 C63 0.8(2) . . . . ?
C60 C65 C66 C67 64.05(17) . . . . ?
C60 C65 C68 C69 65.74(17) . . . . ?
C61 C60 C65 C66 31.89(19) . . . . ?
C61 C60 C65 C68 -95.68(16) . . . . ?
C61 C62 C63 C64 -0.2(2) . . . . ?
C62 C63 C64 C59 -0.8(2) . . . . ?
C62 C63 C64 C70 178.30(13) . . . . ?
C63 C64 C70 C71 -113.84(14) . . . . ?
C63 C64 C70 C73 13.93(18) . . . . ?
C64 C59 C60 C61 -0.6(2) . . . . ?
C64 C59 C60 C65 -179.48(12) . . . . ?
C64 C70 C71 C72 63.35(16) . . . . ?
C64 C70 C73 C74 177.69(12) . . . . ?
C65 C60 C61 C62 178.49(13) . . . . ?
C66 C65 C68 C69 -63.46(17) . . . . ?
C68 C65 C66 C67 -168.03(13) . . . . ?
C71 C70 C73 C74 -53.76(16) . . . . ?
C73 C70 C71 C72 -65.34(16) . . . . ?
C75 N4 C57 C56 -174.68(12) . . . . ?
C75 N4 C57 C58 7.72(19) . . . . ?
C75 C76 C77 C78 1.01(19) . . . . ?
C75 C76 C81 C82 -171.03(11) . . . . ?
C75 C76 C81 C84 61.38(16) . . . . ?
C75 C80 C86 C87 94.75(15) . . . . ?
C75 C80 C86 C89 -141.52(13) . . . . ?
C76 C75 C80 C79 -2.78(18) . . . . ?
C76 C75 C80 C86 176.32(12) . . . . ?
C76 C77 C78 C79 -1.5(2) . . . . ?
C76 C81 C82 C83 177.21(11) . . . . ?
C76 C81 C84 C85 67.97(16) . . . . ?
C77 C76 C81 C82 8.13(17) . . . . ?
C77 C76 C81 C84 -119.45(13) . . . . ?
C77 C78 C79 C80 -0.2(2) . . . . ?
C78 C79 C80 C75 2.29(19) . . . . ?
C78 C79 C80 C86 -176.85(12) . . . . ?
C79 C80 C86 C87 -86.16(15) . . . . ?
C79 C80 C86 C89 37.58(17) . . . . ?
C80 C75 C76 C77 1.18(18) . . . . ?
C80 C75 C76 C81 -179.63(11) . . . . ?
C80 C86 C87 C88 -69.45(16) . . . . ?
C80 C86 C89 C90 56.42(17) . . . . ?
C81 C76 C77 C78 -178.18(12) . . . . ?
C82 C81 C84 C85 -60.28(16) . . . . ?
C84 C81 C82 C83 -54.01(15) . . . . ?
C87 C86 C89 C90 -177.11(12) . . . . ?
C89 C86 C87 C88 164.77(12) . . . . ?
C40 C39 C42 C43 -74.8(2) . . . . ?
C42 C39 C40 C41 165.25(17) . . . . ?
C40A C39A C42A C43A -94(2) . . . . ?
C42A C39A C40A C41A 84(2) . . . . ?

loop_
_exptl_oxdiff_crystal_face_indexfrac_h
_exptl_oxdiff_crystal_face_indexfrac_k
_exptl_oxdiff_crystal_face_indexfrac_l
_exptl_oxdiff_crystal_face_x
_exptl_oxdiff_crystal_face_y
_exptl_oxdiff_crystal_face_z
-0.0033 -0.9907 -1.0029 -0.0063 -0.0039 -0.0882
0.0033 0.9907 1.0029 0.0063 0.0039 0.0882
0.9990 -0.0056 -0.0065 -0.1213 -0.0236 0.0153
0.7114 18.5628 1.3847 0.1312 -0.7013 0.7007
-0.0024 0.0098 -0.9992 0.0057 -0.0440 -0.0549
-1.0014 0.0154 -0.9927 0.1270 -0.0203 -0.0702
-1.9996 1.0216 -0.9825 0.2603 -0.0367 -0.0523
0.7718 -12.4927 -10.5237 -0.1896 0.0238 -0.9816
0.0006 -2.0110 0.9919 -0.0297 0.1240 -0.0116
-0.0006 2.0110 -0.9919 0.0297 -0.1240 0.0116
-0.4644 14.4020 9.0465 0.1832 -0.1722 0.9679
0.5445 -14.5706 -8.8840 -0.1958 0.1841 -0.9632
-1.9990 -0.9894 0.0094 0.2306 0.0873 -0.0639
-0.9975 -1.0048 1.0021 0.1037 0.1076 0.0063
5.0577 14.5549 -0.2479 -0.4364 -0.7143 0.5472
4.4373 -9.0295 9.2137 -0.6967 0.6599 0.2814
